data_4337650
loop_
_publ_author_name
'Alexandropoulos, Dimitris I.'
'Cunha-Silva, Lu\'is'
'Pham, Linh'
'Bekiari, Vlasoula'
'Christou, George'
'Stamatatos, Theocharis C.'

_publ_section_title
;
 Tetranuclear Lanthanide(III) Complexes with a Zigzag Topology from the
 Use of Pyridine-2,6-dimethanol: Synthetic, Structural, Spectroscopic,
 Magnetic and Photoluminescence Studies.
;
_journal_issue 6
_journal_name_full 'Inorganic chemistry'
_journal_page_first 3220
_journal_page_last 3229
_journal_paper_doi 10.1021/ic5001045
_journal_volume 53
_journal_year 2014
_chemical_formula_moiety 'C56 H66 Er4 N10 O22, 4(N O3), 2(C H4 O)'
_chemical_formula_sum 'C58 H74 Er4 N14 O36'
_chemical_formula_weight 2212.35
_chemical_name_systematic
; 
 ? 
;
_space_group_IT_number 4
_symmetry_cell_setting monoclinic
_symmetry_space_group_name_Hall 'P 2yb'
_symmetry_space_group_name_H-M 'P 1 21 1'
_atom_sites_solution_hydrogens geom
_atom_sites_solution_primary direct
_atom_sites_solution_secondary difmap
_audit_creation_date '04 December 2013'
_audit_creation_method 'SHELXL-97, manual editing plus enCIFer'
_cell_angle_alpha 90.00
_cell_angle_beta 95.035(6)
_cell_angle_gamma 90.00
_cell_formula_units_Z 2
_cell_length_a 15.5716(18)
_cell_length_b 14.0309(15)
_cell_length_c 16.5856(19)
_cell_measurement_reflns_used 9334
_cell_measurement_temperature 150(2)
_cell_measurement_theta_max 28.28
_cell_measurement_theta_min 2.47
_cell_volume 3609.7(7)
_computing_cell_refinement 'APEX2 '
_computing_data_collection 'APEX2 (Bruker, 2006)'
_computing_data_reduction 'SAINT+ (Bruker, 1997-2005)'
_computing_molecular_graphics 'SHELXTL '
_computing_publication_material 'SHELXTL '
_computing_structure_refinement 'SHELXTL '
_computing_structure_solution 'SHELXTL (Bruker 2001)'
_diffrn_ambient_temperature 150(2)
_diffrn_measured_fraction_theta_full 0.996
_diffrn_measured_fraction_theta_max 0.996
_diffrn_measurement_device_type 'Bruker X8 Kappa CCD APEX II'
_diffrn_measurement_method '\f and \w scans'
_diffrn_radiation_monochromator graphite
_diffrn_radiation_source 'fine-focus sealed tube'
_diffrn_radiation_type MoK\a
_diffrn_radiation_wavelength 0.71073
_diffrn_reflns_av_R_equivalents 0.0502
_diffrn_reflns_av_sigmaI/netI 0.0546
_diffrn_reflns_limit_h_max 18
_diffrn_reflns_limit_h_min -18
_diffrn_reflns_limit_k_max 17
_diffrn_reflns_limit_k_min -16
_diffrn_reflns_limit_l_max 20
_diffrn_reflns_limit_l_min -20
_diffrn_reflns_number 57169
_diffrn_reflns_theta_full 25.68
_diffrn_reflns_theta_max 25.68
_diffrn_reflns_theta_min 3.70
_exptl_absorpt_coefficient_mu 4.707
_exptl_absorpt_correction_T_max 0.9544
_exptl_absorpt_correction_T_min 0.8341
_exptl_absorpt_correction_type multi-scan
_exptl_absorpt_process_details
;
 SADABS (Sheldrick, 1997)
;
_exptl_crystal_colour colourless
_exptl_crystal_density_diffrn 2.035
_exptl_crystal_density_method 'not measured'
_exptl_crystal_description plate
_exptl_crystal_F_000 2160
_exptl_crystal_size_max 0.04
_exptl_crystal_size_mid 0.02
_exptl_crystal_size_min 0.01
_refine_diff_density_max 3.274
_refine_diff_density_min -1.108
_refine_diff_density_rms 0.208
_refine_ls_abs_structure_details 'Flack H D (1983), Acta Cryst. A39, 876-881'
_refine_ls_abs_structure_Flack 0.33(2)
_refine_ls_extinction_method none
_refine_ls_goodness_of_fit_ref 1.065
_refine_ls_hydrogen_treatment constr
_refine_ls_matrix_type full
_refine_ls_number_parameters 852
_refine_ls_number_reflns 13561
_refine_ls_number_restraints 55
_refine_ls_restrained_S_all 1.066
_refine_ls_R_factor_all 0.0761
_refine_ls_R_factor_gt 0.0588
_refine_ls_shift/su_max 0.001
_refine_ls_shift/su_mean 0.000
_refine_ls_structure_factor_coef Fsqd
_refine_ls_weighting_details 'calc w=1/[\s^2^(Fo^2^)+(0.0595P)^2^+29.9223P] where P=(Fo^2^+2Fc^2^)/3'
_refine_ls_weighting_scheme calc
_refine_ls_wR_factor_gt 0.1277
_refine_ls_wR_factor_ref 0.1366
_reflns_number_gt 11232
_reflns_number_total 13561
_reflns_threshold_expression >2sigma(I)
_cod_data_source_file ic5001045_si_004.cif
_cod_data_source_block Comp6-Er-da298
_cod_original_sg_symbol_Hall '-P 2yb'
_cod_original_sg_symbol_H-M 'P 21'
_cod_database_code 4337650

loop_
_symmetry_equiv_pos_as_xyz
'x, y, z'
'-x, y+1/2, -z'

loop_
_atom_site_label
_atom_site_type_symbol
_atom_site_fract_x
_atom_site_fract_y
_atom_site_fract_z
_atom_site_U_iso_or_equiv
_atom_site_adp_type
_atom_site_occupancy
_atom_site_symmetry_multiplicity
_atom_site_calc_flag
_atom_site_refinement_flags
Er1 Er 0.25040(4) -0.03166(5) 0.43164(4) 0.02865(16) Uani 1 1 d .
Er2 Er 0.29488(4) 0.20708(6) 0.34906(3) 0.03181(18) Uani 1 1 d .
Er3 Er 0.19417(4) 0.22273(6) 0.13745(3) 0.03259(18) Uani 1 1 d .
Er4 Er 0.25009(4) 0.46283(6) 0.06519(4) 0.03263(18) Uani 1 1 d .
O3 O 0.3911(6) 0.2279(11) 0.4692(5) 0.043(3) Uani 1 1 d .
H3 H 0.3754 0.2256 0.5163 0.051 Uiso 1 1 calc R
O18 O 0.4518(7) 0.4865(14) 0.2726(6) 0.065(5) Uani 1 1 d .
O8 O 0.0242(8) -0.0942(12) 0.3429(8) 0.068(4) Uani 1 1 d .
O1 O 0.1690(5) 0.2141(11) 0.2718(5) 0.038(2) Uani 1 1 d .
O2 O 0.3198(5) 0.2145(11) 0.2144(4) 0.033(2) Uani 1 1 d .
O7 O 0.1521(7) -0.0498(14) 0.3151(6) 0.061(4) Uani 1 1 d .
O20 O 0.3863(6) 0.4743(12) 0.0133(6) 0.050(3) Uani 1 1 d .
H20 H 0.4312 0.4745 0.0454 0.060 Uiso 1 1 calc R
O17 O 0.3523(6) 0.4634(13) 0.1800(6) 0.053(3) Uani 1 1 d .
O9 O 0.0472(8) -0.0556(17) 0.2258(7) 0.087(7) Uani 1 1 d .
O19 O 0.4751(8) 0.5205(11) 0.1532(7) 0.068(4) Uani 1 1 d .
O21 O 0.1168(6) 0.4770(11) -0.0053(5) 0.039(3) Uani 1 1 d .
H21 H 0.0714 0.4947 0.0141 0.047 Uiso 1 1 calc R
O14 O 0.2670(7) 0.3088(8) 0.0460(6) 0.025(3) Uani 1 1 d .
O15 O 0.1722(8) 0.3800(9) 0.1516(7) 0.031(3) Uani 1 1 d .
O5 O 0.3227(9) 0.0472(9) 0.3420(7) 0.035(3) Uani 1 1 d .
O12 O 0.3099(10) 0.3739(10) 0.3278(9) 0.050(3) Uani 1 1 d U
H12 H 0.3331 0.3988 0.2891 0.060 Uiso 1 1 calc R
O10 O 0.3848(6) -0.0257(10) 0.5032(5) 0.037(2) Uani 1 1 d .
H10 H 0.4306 -0.0336 0.4809 0.045 Uiso 1 1 calc R
O4 O 0.2221(9) 0.1225(9) 0.4427(7) 0.037(3) Uani 1 1 d .
O13 O 0.0978(6) 0.2163(13) 0.0165(5) 0.055(3) Uani 1 1 d .
H13A H 0.1145 0.2189 -0.0303 0.066 Uiso 1 1 calc R
O6 O 0.2415(9) -0.1961(9) 0.4601(8) 0.043(3) Uani 1 1 d .
H6 H 0.2163 -0.2175 0.4990 0.051 Uiso 1 1 calc R
O11 O 0.1148(6) -0.0516(10) 0.4816(5) 0.042(3) Uani 1 1 d .
H11 H 0.0693 -0.0611 0.4515 0.051 Uiso 1 1 calc R
O16 O 0.2715(9) 0.6283(10) 0.0483(8) 0.052(3) Uani 1 1 d .
H16 H 0.2993 0.6510 0.0116 0.063 Uiso 1 1 calc R
O22 O 0.1743(13) 0.0550(11) 0.1524(11) 0.084(6) Uani 1 1 d .
H22 H 0.1403 0.0375 0.1861 0.101 Uiso 1 1 calc R
N3 N 0.0743(8) -0.0667(9) 0.2960(7) 0.040(4) Uani 1 1 d .
N1 N 0.4486(4) 0.2283(8) 0.3294(4) 0.035(3) Uani 1 1 d G
C2 C 0.4725(5) 0.2251(9) 0.2506(4) 0.035(3) Uani 1 1 d G
C7 C 0.5590(5) 0.2316(10) 0.2365(4) 0.039(4) Uani 1 1 d G
H7 H 0.5753 0.2294 0.1827 0.047 Uiso 1 1 calc R
C6 C 0.6215(4) 0.2413(9) 0.3011(5) 0.051(4) Uani 1 1 d G
H4 H 0.6806 0.2458 0.2914 0.061 Uiso 1 1 calc R
C5 C 0.5976(5) 0.2445(8) 0.3798(5) 0.049(4) Uani 1 1 d G
H5 H 0.6403 0.2512 0.4240 0.059 Uiso 1 1 calc R
C3 C 0.5111(5) 0.2380(8) 0.3940(3) 0.042(4) Uani 1 1 d G
N2 N 0.3291(5) -0.1400(6) 0.3492(4) 0.024(3) Uani 1 1 d G
C9 C 0.3754(6) -0.0990(5) 0.2903(5) 0.026(3) Uani 1 1 d G
C14 C 0.4223(6) -0.1563(7) 0.2417(5) 0.047(4) Uani 1 1 d G
H14 H 0.4540 -0.1283 0.2014 0.056 Uiso 1 1 calc R
C13 C 0.4229(7) -0.2547(7) 0.2521(6) 0.060(5) Uani 1 1 d G
H13 H 0.4550 -0.2938 0.2190 0.071 Uiso 1 1 calc R
C12 C 0.3766(7) -0.2956(5) 0.3111(6) 0.059(4) Uani 1 1 d G
H8 H 0.3769 -0.3628 0.3182 0.070 Uiso 1 1 calc R
C10 C 0.3296(6) -0.2383(6) 0.3597(5) 0.043(4) Uani 1 1 d G
N4 N 0.2486(5) -0.0323(9) 0.5822(3) 0.034(3) Uani 1 1 d G
C16 C 0.3257(4) -0.0208(10) 0.6302(5) 0.039(4) Uani 1 1 d G
C21 C 0.3260(5) -0.0200(10) 0.7140(4) 0.049(4) Uani 1 1 d G
H1 H 0.3787 -0.0122 0.7467 0.059 Uiso 1 1 calc R
C20 C 0.2492(6) -0.0306(10) 0.7499(3) 0.055(5) Uani 1 1 d G
H2 H 0.2495 -0.0301 0.8072 0.065 Uiso 1 1 calc R
C19 C 0.1721(5) -0.0421(10) 0.7020(4) 0.047(4) Uani 1 1 d G
H19 H 0.1196 -0.0493 0.7266 0.057 Uiso 1 1 calc R
C17 C 0.1718(4) -0.0429(9) 0.6182(4) 0.027(3) Uani 1 1 d G
N5 N 0.2209(6) 0.3113(6) 0.4391(5) 0.039(4) Uani 1 1 d G
C23 C 0.1697(6) 0.2683(5) 0.4932(6) 0.036(4) Uani 1 1 d GU
C28 C 0.1213(6) 0.3240(7) 0.5417(5) 0.042(4) Uani 1 1 d G
H28 H 0.0863 0.2945 0.5787 0.051 Uiso 1 1 calc R
C27 C 0.1242(6) 0.4227(6) 0.5362(5) 0.052(5) Uani 1 1 d G
H27 H 0.0911 0.4608 0.5693 0.062 Uiso 1 1 calc R
C26 C 0.1754(6) 0.4658(5) 0.4821(6) 0.049(4) Uani 1 1 d GU
H26 H 0.1773 0.5333 0.4782 0.059 Uiso 1 1 calc R
C24 C 0.2237(5) 0.4101(6) 0.4335(5) 0.027(3) Uani 1 1 d GU
N6 N 0.0393(4) 0.2114(10) 0.1571(5) 0.039(3) Uani 1 1 d G
C30 C 0.0152(5) 0.2118(10) 0.2358(4) 0.044(4) Uani 1 1 d G
C35 C -0.0716(5) 0.2157(11) 0.2495(4) 0.049(4) Uani 1 1 d G
H35 H -0.0881 0.2160 0.3032 0.059 Uiso 1 1 calc R
C34 C -0.1342(4) 0.2192(11) 0.1844(6) 0.055(5) Uani 1 1 d G
H34 H -0.1934 0.2219 0.1937 0.067 Uiso 1 1 calc R
C33 C -0.1100(5) 0.2188(11) 0.1057(5) 0.068(5) Uani 1 1 d G
H33 H -0.1527 0.2212 0.0612 0.082 Uiso 1 1 calc R
C31 C -0.0232(5) 0.2149(11) 0.0920(4) 0.047(4) Uani 1 1 d G
N7 N 0.1806(7) 0.5654(7) 0.1584(5) 0.042(4) Uani 1 1 d G
C38 C 0.1897(7) 0.6639(8) 0.1565(5) 0.037(4) Uani 1 1 d G
C40 C 0.1476(8) 0.7206(6) 0.2094(7) 0.074(6) Uani 1 1 d G
H40 H 0.1538 0.7879 0.2081 0.088 Uiso 1 1 calc R
C41 C 0.0965(8) 0.6788(8) 0.2642(6) 0.075(7) Uani 1 1 d G
H41 H 0.0677 0.7175 0.3004 0.090 Uiso 1 1 calc R
C42 C 0.0874(7) 0.5803(9) 0.2661(6) 0.052(5) Uani 1 1 d G
H42 H 0.0524 0.5517 0.3036 0.062 Uiso 1 1 calc R
C37 C 0.1295(8) 0.5236(6) 0.2132(6) 0.060(6) Uani 1 1 d G
N9 N 0.2504(5) 0.4734(9) -0.0856(4) 0.034(3) Uani 1 1 d G
C45 C 0.1722(4) 0.4746(10) -0.1329(5) 0.042(4) Uani 1 1 d G
C47 C 0.1707(5) 0.4851(10) -0.2164(5) 0.053(5) Uani 1 1 d G
H47 H 0.1173 0.4859 -0.2487 0.063 Uiso 1 1 calc R
C48 C 0.2475(6) 0.4944(10) -0.2525(3) 0.055(6) Uani 1 1 d GU
H48 H 0.2466 0.5016 -0.3095 0.066 Uiso 1 1 calc R
C49 C 0.3258(5) 0.4933(10) -0.2052(5) 0.054(5) Uani 1 1 d G
H49 H 0.3783 0.4996 -0.2299 0.065 Uiso 1 1 calc R
C44 C 0.3272(4) 0.4828(9) -0.1218(5) 0.043(4) Uani 1 1 d G
N10 N 0.2733(2) 0.1166(3) 0.0484(2) 0.039(4) Uani 1 1 d G
C52 C 0.2735(3) 0.0180(3) 0.0572(2) 0.063(6) Uani 1 1 d G
C54 C 0.3230(3) -0.0380(3) 0.0100(2) 0.054(5) Uani 1 1 d G
H54 H 0.3231 -0.1054 0.0160 0.065 Uiso 1 1 calc R
C55 C 0.3723(3) 0.0044(3) -0.0460(2) 0.050(5) Uani 1 1 d G
H55 H 0.4061 -0.0339 -0.0783 0.060 Uiso 1 1 calc R
C56 C 0.3721(3) 0.1030(3) -0.0548(2) 0.046(4) Uani 1 1 d G
H56 H 0.4058 0.1320 -0.0931 0.055 Uiso 1 1 calc R
C51 C 0.3226(3) 0.1590(3) -0.0076(2) 0.040(5) Uani 1 1 d G
N8 N 0.4245(2) 0.4908(3) 0.2039(2) 0.045(4) Uani 1 1 d G
C53 C 0.2103(3) -0.0267(3) 0.1170(3) 0.057(5) Uani 1 1 d GU
H53A H 0.1650 -0.0656 0.0871 0.068 Uiso 1 1 calc R
H53B H 0.2422 -0.0668 0.1586 0.068 Uiso 1 1 calc R
C39 C 0.2393(3) 0.7076(3) 0.0975(3) 0.062(5) Uani 1 1 d G
H39A H 0.2882 0.7440 0.1245 0.075 Uiso 1 1 calc R
H39B H 0.2029 0.7518 0.0628 0.075 Uiso 1 1 calc R
C22 C 0.1713(12) 0.1672(14) 0.5003(11) 0.049(5) Uani 1 1 d .
H22A H 0.1116 0.1426 0.4924 0.059 Uiso 1 1 calc R
H22B H 0.1951 0.1496 0.5556 0.059 Uiso 1 1 calc R
C46 C 0.0989(11) 0.4578(19) -0.0901(10) 0.056(5) Uani 1 1 d .
H46A H 0.0806 0.3906 -0.0976 0.067 Uiso 1 1 calc R
H46B H 0.0509 0.4990 -0.1123 0.067 Uiso 1 1 calc R
C36 C 0.1247(11) 0.4240(15) 0.2102(8) 0.042(5) Uani 1 1 d .
H36A H 0.0635 0.4055 0.1995 0.050 Uiso 1 1 calc R
H36B H 0.1454 0.3986 0.2641 0.050 Uiso 1 1 calc R
C8 C 0.3747(10) 0.0096(10) 0.2866(9) 0.031(4) Uani 1 1 d .
H8A H 0.4342 0.0339 0.2982 0.037 Uiso 1 1 calc R
H8B H 0.3534 0.0305 0.2315 0.037 Uiso 1 1 calc R
C11 C 0.2737(4) -0.2697(3) 0.4189(4) 0.030(3) Uani 1 1 d G
H11A H 0.2253 -0.3065 0.3915 0.036 Uiso 1 1 calc R
H11B H 0.3062 -0.3128 0.4578 0.036 Uiso 1 1 calc R
C15 C 0.4047(11) -0.0088(14) 0.5867(10) 0.040(4) Uani 1 1 d U
H15A H 0.4274 0.0567 0.5951 0.048 Uiso 1 1 calc R
H15B H 0.4496 -0.0542 0.6085 0.048 Uiso 1 1 calc R
C4 C 0.4810(11) 0.2460(15) 0.4729(9) 0.052(5) Uani 1 1 d .
H4A H 0.5121 0.1999 0.5100 0.062 Uiso 1 1 calc R
H4B H 0.4930 0.3109 0.4944 0.062 Uiso 1 1 calc R
C32 C 0.0085(12) 0.208(2) 0.0110(10) 0.067(6) Uani 1 1 d .
H32A H -0.0089 0.1461 -0.0138 0.080 Uiso 1 1 calc R
H32B H -0.0176 0.2594 -0.0240 0.080 Uiso 1 1 calc R
C43 C 0.4096(11) 0.4819(19) -0.0694(9) 0.056(6) Uani 1 1 d .
H43A H 0.4456 0.4269 -0.0829 0.067 Uiso 1 1 calc R
H43B H 0.4424 0.5413 -0.0766 0.067 Uiso 1 1 calc R
C29 C 0.0836(2) 0.2033(3) 0.3034(2) 0.051(5) Uani 1 1 d G
H29A H 0.0759 0.2531 0.3444 0.061 Uiso 1 1 calc R
H29B H 0.0798 0.1402 0.3297 0.061 Uiso 1 1 calc R
C25 C 0.2818(10) 0.4473(10) 0.3795(9) 0.042(4) Uani 1 1 d .
H25A H 0.3324 0.4755 0.4110 0.050 Uiso 1 1 calc R
H25B H 0.2527 0.4983 0.3460 0.050 Uiso 1 1 calc R
C50 C 0.3152(12) 0.2666(11) -0.0118(11) 0.043(5) Uani 1 1 d .
H50A H 0.3740 0.2940 -0.0059 0.051 Uiso 1 1 calc R
H50B H 0.2888 0.2843 -0.0663 0.051 Uiso 1 1 calc R
C18 C 0.0954(9) -0.0498(12) 0.5638(8) 0.033(4) Uani 1 1 d .
H18A H 0.0637 -0.1085 0.5759 0.040 Uiso 1 1 calc R
H18B H 0.0575 0.0054 0.5724 0.040 Uiso 1 1 calc R
O23 O 0.1367(8) 0.7246(9) 0.5580(7) 0.065(3) Uani 1 1 d .
O24 O 0.0354(4) 0.6254(4) 0.5640(3) 0.075(4) Uani 1 1 d G
O25 O 0.0618(4) 0.6838(4) 0.4492(3) 0.101(6) Uani 1 1 d G
N11 N 0.0757(4) 0.6776(4) 0.5244(3) 0.055(4) Uani 1 1 d G
O26 O 0.6291(2) 0.2177(4) 0.0464(3) 0.078(4) Uani 1 1 d G
O27 O 0.5559(3) 0.2582(4) -0.0647(2) 0.077(4) Uani 1 1 d G
O28 O 0.5229(2) 0.3140(3) 0.0480(2) 0.072(4) Uani 1 1 d G
N12 N 0.5688(2) 0.2588(4) 0.0092(2) 0.056(4) Uani 1 1 d G
O29 O -0.1496(2) 0.4587(5) 0.0845(3) 0.146(7) Uani 1 1 d GU
O30 O -0.0458(2) 0.4210(4) 0.0197(3) 0.141(9) Uani 1 1 d G
O31 O -0.0400(2) 0.5142(4) 0.1136(3) 0.156(10) Uani 1 1 d G
N13 N -0.0785(2) 0.4557(4) 0.0730(3) 0.073(6) Uani 1 1 d G
O32 O 0.5285(3) -0.0555(4) 0.4126(3) 0.134(8) Uani 1 1 d G
O33 O 0.5673(3) 0.0493(4) 0.4930(2) 0.122(7) Uani 1 1 d G
O34 O 0.6533(3) 0.0138(4) 0.4171(3) 0.110(6) Uani 1 1 d G
N14 N 0.5863(3) 0.0014(4) 0.4371(3) 0.067(5) Uani 1 1 d G
O35 O 0.1372(3) 0.1748(4) -0.1314(2) 0.117(7) Uani 1 1 d G
H35A H 0.1224 0.1173 -0.1333 0.140 Uiso 1 1 calc R
C57 C 0.1305(3) 0.2129(4) -0.2099(2) 0.157(14) Uani 1 1 d G
H57A H 0.0762 0.2480 -0.2194 0.236 Uiso 1 1 calc R
H57B H 0.1318 0.1610 -0.2493 0.236 Uiso 1 1 calc R
H57C H 0.1790 0.2562 -0.2158 0.236 Uiso 1 1 calc R
O36 O 0.3636(17) 0.2737(17) 0.6200(10) 0.135(8) Uani 1 1 d .
H36C H 0.3934 0.3236 0.6259 0.162 Uiso 1 1 calc R
C58 C 0.339(2) 0.248(2) 0.6886(16) 0.125(11) Uani 1 1 d .
H58A H 0.3518 0.2992 0.7283 0.188 Uiso 1 1 calc R
H58B H 0.3685 0.1899 0.7069 0.188 Uiso 1 1 calc R
H58C H 0.2762 0.2370 0.6828 0.188 Uiso 1 1 calc R
C1 C 0.4019(8) 0.2141(12) 0.1872(7) 0.038(3) Uani 1 1 d U
H1A H 0.4055 0.2664 0.1476 0.045 Uiso 1 1 calc R
H1B H 0.4100 0.1534 0.1585 0.045 Uiso 1 1 calc R

loop_
_atom_site_aniso_label
_atom_site_aniso_U_11
_atom_site_aniso_U_22
_atom_site_aniso_U_33
_atom_site_aniso_U_23
_atom_site_aniso_U_13
_atom_site_aniso_U_12
Er1 0.0352(3) 0.0289(4) 0.0228(3) 0.0024(3) 0.0078(3) -0.0029(4)
Er2 0.0392(3) 0.0302(4) 0.0280(3) 0.0064(3) 0.0144(3) -0.0007(3)
Er3 0.0388(3) 0.0300(4) 0.0307(3) 0.0050(3) 0.0132(3) -0.0056(3)
Er4 0.0407(4) 0.0336(5) 0.0240(3) 0.0040(3) 0.0046(3) -0.0051(4)
O3 0.049(5) 0.061(8) 0.021(4) -0.009(5) 0.013(4) -0.007(6)
O18 0.047(7) 0.112(15) 0.035(6) 0.013(7) -0.002(5) -0.003(9)
O8 0.054(8) 0.098(12) 0.053(7) 0.004(8) 0.008(7) 0.001(8)
O1 0.038(5) 0.044(6) 0.033(4) 0.018(6) 0.013(4) 0.000(7)
O2 0.028(4) 0.045(6) 0.029(4) 0.010(6) 0.008(4) 0.000(6)
O7 0.042(6) 0.111(13) 0.030(5) -0.014(7) 0.003(5) -0.002(8)
O20 0.033(5) 0.079(9) 0.038(5) 0.007(7) 0.000(5) -0.003(7)
O17 0.043(6) 0.083(9) 0.035(5) 0.009(7) 0.008(5) -0.030(7)
O9 0.044(7) 0.17(2) 0.048(7) -0.003(10) -0.004(6) -0.007(11)
O19 0.059(8) 0.103(12) 0.045(7) 0.005(7) 0.015(6) -0.046(8)
O21 0.027(4) 0.066(8) 0.026(4) 0.000(5) 0.015(4) -0.004(5)
O14 0.018(5) 0.032(7) 0.024(5) -0.002(4) 0.002(5) -0.009(5)
O15 0.034(6) 0.035(7) 0.022(6) 0.003(5) 0.000(5) 0.005(6)
O5 0.044(7) 0.031(7) 0.031(6) -0.002(5) 0.021(5) -0.002(6)
O12 0.066(7) 0.036(6) 0.054(6) 0.009(5) 0.037(6) -0.003(5)
O10 0.046(5) 0.049(6) 0.017(4) -0.002(5) 0.005(4) -0.007(6)
O4 0.043(8) 0.032(7) 0.040(7) 0.011(5) 0.022(6) 0.005(6)
O13 0.048(6) 0.084(9) 0.034(5) -0.014(7) 0.010(4) -0.022(8)
O6 0.065(8) 0.027(7) 0.039(6) 0.003(5) 0.020(6) -0.002(6)
O11 0.044(6) 0.060(9) 0.022(5) 0.007(5) 0.002(4) -0.016(6)
O16 0.061(8) 0.043(9) 0.058(7) 0.003(6) 0.037(7) -0.010(6)
O22 0.128(14) 0.039(8) 0.097(12) 0.012(8) 0.077(11) -0.006(9)
N3 0.052(8) 0.048(10) 0.020(6) 0.009(6) 0.005(6) -0.028(7)
N1 0.042(6) 0.024(6) 0.038(6) 0.013(6) -0.002(5) -0.008(6)
C2 0.046(8) 0.026(8) 0.037(7) -0.007(7) 0.020(6) -0.001(8)
C7 0.038(7) 0.042(9) 0.037(7) 0.007(7) 0.001(6) -0.008(7)
C6 0.039(8) 0.042(10) 0.073(11) -0.007(8) 0.019(8) 0.005(7)
C5 0.044(9) 0.051(11) 0.052(9) -0.006(7) 0.010(7) -0.002(7)
C3 0.059(9) 0.021(7) 0.050(8) 0.001(6) 0.032(8) -0.015(7)
N2 0.029(6) 0.021(6) 0.021(6) 0.006(5) -0.001(5) 0.001(5)
C9 0.034(8) 0.027(8) 0.017(7) 0.007(6) 0.000(6) -0.005(7)
C14 0.048(10) 0.055(12) 0.039(9) -0.006(8) 0.016(8) -0.016(9)
C13 0.114(15) 0.015(8) 0.053(9) -0.015(6) 0.024(10) -0.008(9)
C12 0.079(11) 0.041(10) 0.059(9) -0.013(10) 0.029(9) -0.001(11)
C10 0.035(8) 0.051(11) 0.040(8) -0.010(7) -0.014(7) 0.020(7)
N4 0.039(6) 0.038(7) 0.025(5) -0.008(6) 0.007(5) 0.011(7)
C16 0.041(8) 0.042(10) 0.036(7) -0.015(7) 0.025(7) -0.007(7)
C21 0.050(9) 0.063(12) 0.035(8) 0.007(8) 0.006(7) 0.010(8)
C20 0.077(14) 0.054(12) 0.034(10) -0.016(9) 0.014(10) -0.003(11)
C19 0.040(8) 0.066(11) 0.038(8) 0.001(9) 0.014(7) -0.008(9)
C17 0.030(7) 0.029(8) 0.022(6) 0.011(6) 0.002(6) -0.009(7)
N5 0.044(10) 0.049(10) 0.027(7) 0.010(6) 0.012(7) 0.009(7)
C23 0.035(7) 0.048(8) 0.025(6) 0.007(6) 0.012(6) -0.001(6)
C28 0.052(10) 0.038(10) 0.039(8) 0.003(7) 0.014(8) 0.003(8)
C27 0.046(11) 0.074(15) 0.036(9) -0.015(9) 0.014(8) -0.005(10)
C26 0.064(8) 0.038(8) 0.047(7) -0.015(7) 0.008(7) -0.002(8)
C24 0.027(6) 0.035(7) 0.017(6) -0.005(5) -0.005(5) 0.004(6)
N6 0.032(5) 0.044(8) 0.043(6) -0.023(7) 0.018(5) -0.014(7)
C30 0.047(8) 0.040(9) 0.048(8) -0.004(9) 0.017(7) -0.029(9)
C35 0.057(9) 0.039(9) 0.054(8) -0.004(9) 0.021(7) 0.002(9)
C34 0.045(8) 0.067(13) 0.053(9) -0.007(10) 0.000(7) -0.003(10)
C33 0.071(11) 0.065(13) 0.070(11) -0.002(12) 0.004(9) -0.008(11)
C31 0.038(7) 0.045(9) 0.059(9) -0.001(9) 0.021(7) -0.010(8)
N7 0.053(9) 0.056(10) 0.017(6) -0.005(6) -0.003(6) -0.015(8)
C38 0.063(10) 0.033(9) 0.015(6) 0.001(5) 0.001(7) 0.012(8)
C40 0.119(16) 0.026(9) 0.080(12) -0.002(10) 0.034(12) -0.007(12)
C41 0.098(14) 0.085(18) 0.052(10) -0.020(10) 0.053(11) -0.002(12)
C42 0.078(13) 0.041(11) 0.038(9) 0.002(7) 0.022(9) 0.010(10)
C37 0.072(15) 0.079(17) 0.029(9) -0.011(10) -0.002(10) 0.007(13)
N9 0.040(6) 0.032(7) 0.030(6) 0.010(6) 0.000(5) -0.009(6)
C45 0.051(9) 0.021(7) 0.056(9) -0.005(7) 0.017(8) -0.012(7)
C47 0.045(9) 0.093(16) 0.020(7) -0.012(8) 0.001(6) -0.008(9)
C48 0.056(9) 0.069(9) 0.041(8) -0.003(6) 0.010(7) -0.005(7)
C49 0.058(10) 0.070(13) 0.037(8) -0.005(8) 0.024(8) 0.005(9)
C44 0.051(9) 0.046(11) 0.033(7) -0.002(8) 0.006(7) 0.009(9)
N10 0.063(11) 0.019(7) 0.039(8) -0.003(6) 0.021(8) -0.010(7)
C52 0.086(15) 0.033(10) 0.067(12) 0.002(9) -0.007(11) -0.023(10)
C54 0.084(12) 0.030(9) 0.052(9) 0.006(8) 0.033(9) 0.019(10)
C55 0.076(13) 0.030(10) 0.047(9) 0.004(7) 0.023(9) 0.029(9)
C56 0.042(9) 0.059(12) 0.038(8) 0.002(8) 0.011(7) 0.013(9)
C51 0.041(10) 0.053(10) 0.027(8) -0.006(7) 0.006(7) 0.019(8)
N8 0.041(8) 0.055(11) 0.037(7) -0.013(7) 0.001(7) 0.010(8)
C53 0.071(8) 0.055(9) 0.047(7) -0.007(7) 0.020(7) 0.011(8)
C39 0.101(13) 0.053(12) 0.035(7) -0.031(9) 0.022(8) -0.032(12)
C22 0.058(12) 0.048(12) 0.045(10) 0.019(8) 0.025(9) 0.007(9)
C46 0.045(9) 0.090(15) 0.029(8) -0.011(10) -0.007(7) -0.016(11)
C36 0.039(10) 0.075(15) 0.014(7) 0.013(8) 0.014(7) 0.020(10)
C8 0.042(9) 0.011(7) 0.038(8) 0.002(6) -0.003(8) -0.002(7)
C11 0.048(7) 0.014(7) 0.030(6) -0.002(5) 0.009(6) 0.005(6)
C15 0.045(7) 0.044(8) 0.034(7) 0.002(6) 0.022(6) -0.011(6)
C4 0.051(10) 0.061(12) 0.044(9) -0.014(8) 0.006(8) -0.015(8)
C32 0.054(9) 0.093(16) 0.054(9) -0.026(12) 0.008(8) -0.028(12)
C43 0.042(9) 0.089(17) 0.039(9) 0.001(10) 0.013(8) -0.025(11)
C29 0.054(9) 0.061(12) 0.041(8) -0.029(9) 0.017(7) -0.007(10)
C25 0.061(10) 0.021(7) 0.042(8) -0.001(7) -0.004(8) -0.008(7)
C50 0.052(11) 0.016(8) 0.062(12) 0.002(7) 0.014(9) 0.001(8)
C18 0.036(8) 0.022(8) 0.046(8) 0.003(7) 0.030(7) 0.010(7)
O23 0.087(8) 0.048(7) 0.065(7) -0.010(7) 0.040(6) -0.018(8)
O24 0.073(8) 0.058(9) 0.103(10) -0.004(7) 0.058(8) 0.005(7)
O25 0.080(9) 0.17(2) 0.057(8) 0.001(10) 0.013(7) 0.039(11)
N11 0.046(8) 0.050(10) 0.074(10) -0.004(8) 0.040(8) -0.006(7)
O26 0.108(10) 0.075(11) 0.058(7) 0.008(9) 0.037(7) 0.034(12)
O27 0.085(9) 0.095(11) 0.052(7) -0.003(7) 0.017(7) -0.006(8)
O28 0.086(10) 0.055(9) 0.078(9) 0.007(7) 0.024(8) 0.020(7)
N12 0.087(11) 0.038(9) 0.048(9) 0.014(7) 0.022(8) -0.014(8)
O29 0.098(11) 0.204(16) 0.147(13) 0.026(13) 0.072(11) 0.033(12)
O30 0.132(15) 0.134(17) 0.177(19) 0.083(14) 0.127(15) 0.036(13)
O31 0.16(2) 0.111(16) 0.18(2) 0.026(15) -0.076(18) 0.004(14)
N13 0.030(8) 0.117(15) 0.072(12) 0.039(12) 0.006(8) -0.005(10)
O32 0.091(12) 0.110(15) 0.190(19) -0.035(15) -0.045(13) -0.004(12)
O33 0.162(18) 0.078(11) 0.139(15) 0.022(10) 0.082(14) 0.034(11)
O34 0.056(8) 0.175(17) 0.107(12) 0.059(11) 0.052(9) 0.023(9)
N14 0.056(10) 0.070(11) 0.076(13) 0.031(9) 0.007(10) 0.016(9)
O35 0.166(18) 0.124(18) 0.063(9) -0.039(10) 0.023(10) -0.042(14)
C57 0.22(4) 0.14(3) 0.11(2) -0.05(3) 0.05(2) -0.07(3)
O36 0.21(2) 0.132(18) 0.066(10) -0.020(10) 0.033(12) -0.060(16)
C58 0.17(3) 0.13(2) 0.084(18) -0.016(17) 0.021(19) 0.02(2)
C1 0.049(6) 0.030(6) 0.035(6) 0.014(6) 0.012(5) -0.013(6)

loop_
_atom_type_symbol
_atom_type_description
_atom_type_scat_dispersion_real
_atom_type_scat_dispersion_imag
_atom_type_scat_source
C C 0.0033 0.0016 'International Tables Vol C Tables 4.2.6.8 and 6.1.1.4'
H H 0.0000 0.0000 'International Tables Vol C Tables 4.2.6.8 and 6.1.1.4'
Er Er -0.2586 4.9576 'International Tables Vol C Tables 4.2.6.8 and 6.1.1.4'
N N 0.0061 0.0033 'International Tables Vol C Tables 4.2.6.8 and 6.1.1.4'
O O 0.0106 0.0060 'International Tables Vol C Tables 4.2.6.8 and 6.1.1.4'

loop_
_geom_angle_atom_site_label_1
_geom_angle_atom_site_label_2
_geom_angle_atom_site_label_3
_geom_angle
O4 Er1 O5 71.8(5)
O4 Er1 O10 95.7(5)
O5 Er1 O10 80.7(4)
O4 Er1 O11 84.0(5)
O5 Er1 O11 144.4(5)
O10 Er1 O11 128.5(3)
O4 Er1 O6 157.0(3)
O5 Er1 O6 131.2(5)
O10 Er1 O6 90.0(5)
O11 Er1 O6 75.1(5)
O4 Er1 O7 93.0(5)
O5 Er1 O7 80.7(5)
O10 Er1 O7 155.7(3)
O11 Er1 O7 74.9(3)
O6 Er1 O7 90.7(5)
O4 Er1 N2 140.0(4)
O5 Er1 N2 68.2(4)
O10 Er1 N2 80.5(4)
O11 Er1 N2 129.2(4)
O6 Er1 N2 62.9(4)
O7 Er1 N2 78.3(4)
O4 Er1 N4 84.3(4)
O5 Er1 N4 135.8(4)
O10 Er1 N4 65.0(3)
O11 Er1 N4 63.8(3)
O6 Er1 N4 78.0(4)
O7 Er1 N4 138.6(3)
N2 Er1 N4 127.4(3)
O4 Er1 Er2 36.3(3)
O5 Er1 Er2 35.5(3)
O10 Er1 Er2 88.1(3)
O11 Er1 Er2 116.1(3)
O6 Er1 Er2 166.6(3)
O7 Er1 Er2 85.7(4)
N2 Er1 Er2 103.7(2)
N4 Er1 Er2 113.0(3)
O1 Er2 O5 100.0(5)
O1 Er2 O2 70.0(2)
O5 Er2 O2 86.9(5)
O1 Er2 O4 87.2(4)
O5 Er2 O4 68.9(4)
O2 Er2 O4 143.5(5)
O1 Er2 O12 88.0(5)
O5 Er2 O12 159.0(3)
O2 Er2 O12 77.6(5)
O4 Er2 O12 131.3(5)
O1 Er2 O3 156.4(4)
O5 Er2 O3 93.1(5)
O2 Er2 O3 130.8(3)
O4 Er2 O3 79.2(4)
O12 Er2 O3 86.7(5)
O1 Er2 N5 83.6(4)
O5 Er2 N5 135.9(4)
O2 Er2 N5 133.8(4)
O4 Er2 N5 67.3(3)
O12 Er2 N5 64.0(4)
O3 Er2 N5 73.4(4)
O1 Er2 N1 136.7(3)
O5 Er2 N1 85.5(5)
O2 Er2 N1 67.5(3)
O4 Er2 N1 133.4(4)
O12 Er2 N1 75.7(5)
O3 Er2 N1 63.4(3)
N5 Er2 N1 121.6(3)
O1 Er2 Er1 93.9(4)
O5 Er2 Er1 34.5(3)
O2 Er2 Er1 116.9(4)
O4 Er2 Er1 34.4(3)
O12 Er2 Er1 165.2(4)
O3 Er2 Er1 85.8(3)
N5 Er2 Er1 101.6(2)
N1 Er2 Er1 111.9(3)
O1 Er2 Er3 35.5(2)
O5 Er2 Er3 94.3(3)
O2 Er2 Er3 34.49(19)
O4 Er2 Er3 118.0(3)
O12 Er2 Er3 80.8(4)
O3 Er2 Er3 162.7(3)
N5 Er2 Er3 111.0(2)
N1 Er2 Er3 101.64(17)
Er1 Er2 Er3 108.946(19)
O2 Er3 O15 97.1(5)
O2 Er3 O1 70.1(3)
O15 Er3 O1 84.9(5)
O2 Er3 O14 86.9(4)
O15 Er3 O14 69.1(4)
O1 Er3 O14 143.0(4)
O2 Er3 O22 90.3(6)
O15 Er3 O22 159.0(4)
O1 Er3 O22 79.2(6)
O14 Er3 O22 131.1(5)
O2 Er3 O13 157.5(3)
O15 Er3 O13 92.0(5)
O1 Er3 O13 131.4(3)
O14 Er3 O13 77.2(4)
O22 Er3 O13 88.4(6)
O2 Er3 N6 137.3(3)
O15 Er3 N6 83.7(5)
O1 Er3 N6 67.5(3)
O14 Er3 N6 131.4(4)
O22 Er3 N6 77.6(6)
O13 Er3 N6 64.0(3)
O2 Er3 N10 81.7(3)
O15 Er3 N10 137.3(4)
O1 Er3 N10 132.6(4)
O14 Er3 N10 68.1(3)
O22 Er3 N10 63.2(5)
O13 Er3 N10 77.8(3)
N6 Er3 N10 125.3(3)
O2 Er3 Er4 90.7(4)
O15 Er3 Er4 35.3(4)
O1 Er3 Er4 115.2(4)
O14 Er3 Er4 33.9(3)
O22 Er3 Er4 164.9(4)
O13 Er3 Er4 84.9(4)
N6 Er3 Er4 111.2(3)
N10 Er3 Er4 102.06(10)
O2 Er3 Er2 35.5(2)
O15 Er3 Er2 90.9(3)
O1 Er3 Er2 34.6(2)
O14 Er3 Er2 117.3(2)
O22 Er3 Er2 83.8(5)
O13 Er3 Er2 165.2(3)
N6 Er3 Er2 101.97(18)
N10 Er3 Er2 109.47(9)
Er4 Er3 Er2 105.491(18)
O14 Er4 O15 70.5(4)
O14 Er4 O21 97.2(4)
O15 Er4 O21 81.8(4)
O14 Er4 O20 83.8(5)
O15 Er4 O20 144.0(5)
O21 Er4 O20 127.4(3)
O14 Er4 O16 157.7(3)
O15 Er4 O16 131.6(5)
O21 Er4 O16 89.1(5)
O20 Er4 O16 75.5(6)
O14 Er4 O17 92.2(5)
O15 Er4 O17 81.6(4)
O21 Er4 O17 156.9(4)
O20 Er4 O17 74.4(3)
O16 Er4 O17 90.0(5)
O14 Er4 N7 137.5(4)
O15 Er4 N7 67.1(4)
O21 Er4 N7 80.8(4)
O20 Er4 N7 130.8(5)
O16 Er4 N7 64.5(4)
O17 Er4 N7 78.0(4)
O14 Er4 N9 84.4(4)
O15 Er4 N9 134.9(4)
O21 Er4 N9 64.4(3)
O20 Er4 N9 63.4(3)
O16 Er4 N9 79.1(4)
O17 Er4 N9 137.8(3)
N7 Er4 N9 129.7(4)
O14 Er4 Er3 35.9(3)
O15 Er4 Er3 34.8(3)
O21 Er4 Er3 90.9(3)
O20 Er4 Er3 115.0(4)
O16 Er4 Er3 166.0(4)
O17 Er4 Er3 84.5(4)
N7 Er4 Er3 101.7(3)
N9 Er4 Er3 113.4(3)
C4 O3 Er2 126.7(8)
C4 O3 H3 109.5
Er2 O3 H3 123.8
C29 O1 Er2 124.0(5)
C29 O1 Er3 125.7(5)
Er2 O1 Er3 109.9(3)
C1 O2 Er3 126.6(7)
C1 O2 Er2 123.4(6)
Er3 O2 Er2 110.0(3)
N3 O7 Er1 140.4(9)
C43 O20 Er4 130.9(8)
C43 O20 H20 109.5
Er4 O20 H20 119.6
N8 O17 Er4 142.7(8)
C46 O21 Er4 124.8(10)
C46 O21 H21 109.5
Er4 O21 H21 125.7
C50 O14 Er4 126.3(10)
C50 O14 Er3 123.5(9)
Er4 O14 Er3 110.2(5)
C36 O15 Er3 126.5(11)
C36 O15 Er4 123.3(11)
Er3 O15 Er4 110.0(6)
C8 O5 Er1 127.8(10)
C8 O5 Er2 122.2(10)
Er1 O5 Er2 110.0(6)
C25 O12 Er2 125.3(10)
C25 O12 H12 109.5
Er2 O12 H12 125.2
C15 O10 Er1 128.3(9)
C15 O10 H10 109.5
Er1 O10 H10 122.2
C22 O4 Er1 127.2(10)
C22 O4 Er2 123.4(10)
Er1 O4 Er2 109.3(5)
C32 O13 Er3 127.3(9)
C32 O13 H13A 109.5
Er3 O13 H13A 123.2
C11 O6 Er1 127.7(9)
C11 O6 H6 109.5
Er1 O6 H6 122.8
C18 O11 Er1 127.5(8)
C18 O11 H11 109.5
Er1 O11 H11 123.1
C39 O16 Er4 127.5(8)
C39 O16 H16 109.5
Er4 O16 H16 123.0
C53 O22 Er3 133.6(11)
C53 O22 H22 109.5
Er3 O22 H22 116.9
O8 N3 O9 117.8(13)
O8 N3 O7 124.3(12)
O9 N3 O7 117.9(12)
C2 N1 C3 120.0
C2 N1 Er2 117.7(4)
C3 N1 Er2 122.2(4)
N1 C2 C7 120.0
N1 C2 C1 115.6(7)
C7 C2 C1 124.4(7)
C6 C7 C2 120.0
C6 C7 H7 120.0
C2 C7 H7 120.0
C7 C6 C5 120.0
C7 C6 H4 120.0
C5 C6 H4 120.0
C6 C5 C3 120.0
C6 C5 H5 120.0
C3 C5 H5 120.0
C5 C3 N1 120.0
C5 C3 C4 123.3(8)
N1 C3 C4 116.6(8)
C9 N2 C10 120.0
C9 N2 Er1 116.9(4)
C10 N2 Er1 123.1(4)
N2 C9 C14 120.0
N2 C9 C8 116.0(9)
C14 C9 C8 123.9(9)
C13 C14 C9 120.0
C13 C14 H14 120.0
C9 C14 H14 120.0
C12 C13 C14 120.0
C12 C13 H13 120.0
C14 C13 H13 120.0
C13 C12 C10 120.0
C13 C12 H8 120.0
C10 C12 H8 120.0
C12 C10 N2 120.0
C12 C10 C11 126.8(7)
N2 C10 C11 113.0(6)
C16 N4 C17 120.0
C16 N4 Er1 119.1(4)
C17 N4 Er1 120.9(4)
C21 C16 N4 120.0
C21 C16 C15 123.5(8)
N4 C16 C15 116.5(8)
C16 C21 C20 120.0
C16 C21 H1 120.0
C20 C21 H1 120.0
C19 C20 C21 120.0
C19 C20 H2 120.0
C21 C20 H2 120.0
C20 C19 C17 120.0
C20 C19 H19 120.0
C17 C19 H19 120.0
C19 C17 N4 120.0
C19 C17 C18 124.1(7)
N4 C17 C18 115.9(7)
C23 N5 C24 120.0
C23 N5 Er2 117.5(4)
C24 N5 Er2 122.4(4)
C28 C23 N5 120.0
C28 C23 C22 121.3(10)
N5 C23 C22 118.6(10)
C23 C28 C27 120.0
C23 C28 H28 120.0
C27 C28 H28 120.0
C26 C27 C28 120.0
C26 C27 H27 120.0
C28 C27 H27 120.0
C24 C26 C27 120.0
C24 C26 H26 120.0
C27 C26 H26 120.0
C26 C24 N5 120.0
C26 C24 C25 124.3(8)
N5 C24 C25 115.6(8)
C30 N6 C31 120.0
C30 N6 Er3 118.2(4)
C31 N6 Er3 121.5(4)
N6 C30 C35 120.0
N6 C30 C29 118.3(5)
C35 C30 C29 121.7(5)
C34 C35 C30 120.0
C34 C35 H35 120.0
C30 C35 H35 120.0
C33 C34 C35 120.0
C33 C34 H34 120.0
C35 C34 H34 120.0
C31 C33 C34 120.0
C31 C33 H33 120.0
C34 C33 H33 120.0
C33 C31 N6 120.0
C33 C31 C32 124.0(9)
N6 C31 C32 115.9(9)
C38 N7 C37 120.0
C38 N7 Er4 121.4(5)
C37 N7 Er4 118.5(5)
N7 C38 C40 120.0
N7 C38 C39 120.1(7)
C40 C38 C39 119.8(7)
C38 C40 C41 120.0
C38 C40 H40 120.0
C41 C40 H40 120.0
C40 C41 C42 120.0
C40 C41 H41 120.0
C42 C41 H41 120.0
C37 C42 C41 120.0
C37 C42 H42 120.0
C41 C42 H42 120.0
C42 C37 N7 120.0
C42 C37 C36 124.6(10)
N7 C37 C36 115.4(10)
C45 N9 C44 120.0
C45 N9 Er4 119.1(4)
C44 N9 Er4 120.9(4)
N9 C45 C47 120.0
N9 C45 C46 114.8(8)
C47 C45 C46 125.1(8)
C45 C47 C48 120.0
C45 C47 H47 120.0
C48 C47 H47 120.0
C49 C48 C47 120.0
C49 C48 H48 120.0
C47 C48 H48 120.0
C48 C49 C44 120.0
C48 C49 H49 120.0
C44 C49 H49 120.0
C49 C44 N9 120.0
C49 C44 C43 121.4(8)
N9 C44 C43 118.6(8)
C52 N10 C51 120.0
C54 C52 N10 120.0
C54 C52 C53 122.2
N10 C52 C53 117.6
C52 C54 C55 120.0
C52 C54 H54 120.0
C55 C54 H54 120.0
C56 C55 C54 120.0
C56 C55 H55 120.0
C54 C55 H55 120.0
C51 C56 C55 120.0
C51 C56 H56 120.0
C55 C56 H56 120.0
C56 C51 N10 120.0
C56 C51 C50 125.5(7)
N10 C51 C50 114.5(7)
O18 N8 O17 122.6(8)
O18 N8 O19 117.6(8)
O17 N8 O19 119.6(7)
O22 C53 C52 103.2(7)
O22 C53 H53A 111.1
C52 C53 H53A 111.1
O22 C53 H53B 111.1
C52 C53 H53B 111.1
H53A C53 H53B 109.1
C38 C39 O16 106.3(7)
C38 C39 H39A 110.5
O16 C39 H39A 110.5
C38 C39 H39B 110.5
O16 C39 H39B 110.5
H39A C39 H39B 108.7
C23 C22 O4 112.8(13)
C23 C22 H22A 109.0
O4 C22 H22A 109.0
C23 C22 H22B 109.0
O4 C22 H22B 109.0
H22A C22 H22B 107.8
C45 C46 O21 111.4(12)
C45 C46 H46A 109.3
O21 C46 H46A 109.3
C45 C46 H46B 109.3
O21 C46 H46B 109.3
H46A C46 H46B 108.0
C37 C36 O15 115.6(14)
C37 C36 H36A 108.4
O15 C36 H36A 108.4
C37 C36 H36B 108.4
O15 C36 H36B 108.4
H36A C36 H36B 107.4
O5 C8 C9 110.9(12)
O5 C8 H8A 109.5
C9 C8 H8A 109.5
O5 C8 H8B 109.5
C9 C8 H8B 109.5
H8A C8 H8B 108.0
O6 C11 C10 112.5(8)
O6 C11 H11A 109.1
C10 C11 H11A 109.1
O6 C11 H11B 109.1
C10 C11 H11B 109.1
H11A C11 H11B 107.8
O10 C15 C16 109.6(12)
O10 C15 H15A 109.7
C16 C15 H15A 109.7
O10 C15 H15B 109.7
C16 C15 H15B 109.7
H15A C15 H15B 108.2
O3 C4 C3 110.3(11)
O3 C4 H4A 109.6
C3 C4 H4A 109.6
O3 C4 H4B 109.6
C3 C4 H4B 109.6
H4A C4 H4B 108.1
O13 C32 C31 110.4(12)
O13 C32 H32A 109.6
C31 C32 H32A 109.6
O13 C32 H32B 109.6
C31 C32 H32B 109.6
H32A C32 H32B 108.1
O20 C43 C44 106.1(11)
O20 C43 H43A 110.5
C44 C43 H43A 110.5
O20 C43 H43B 110.5
C44 C43 H43B 110.5
H43A C43 H43B 108.7
O1 C29 C30 109.4(5)
O1 C29 H29A 109.8
C30 C29 H29A 109.8
O1 C29 H29B 109.8
C30 C29 H29B 109.8
H29A C29 H29B 108.2
C24 C25 O12 110.9(11)
C24 C25 H25A 109.5
O12 C25 H25A 109.5
C24 C25 H25B 109.5
O12 C25 H25B 109.5
H25A C25 H25B 108.0
O14 C50 C51 115.6(12)
O14 C50 H50A 108.4
C51 C50 H50A 108.4
O14 C50 H50B 108.4
C51 C50 H50B 108.4
H50A C50 H50B 107.4
O11 C18 C17 111.7(11)
O11 C18 H18A 109.3
C17 C18 H18A 109.3
O11 C18 H18B 109.3
C17 C18 H18B 109.3
H18A C18 H18B 107.9
O24 N11 O23 119.6(6)
O24 N11 O25 122.5
O23 N11 O25 117.8(6)
O26 N12 O27 123.6
O26 N12 O28 118.3
O27 N12 O28 117.5
O29 N13 O30 129.7
O29 N13 O31 109.0
O30 N13 O31 119.1
O34 N14 O33 115.8
O34 N14 O32 131.3
O33 N14 O32 112.9
C57 O35 H35A 109.5
O35 C57 H57A 109.5
O35 C57 H57B 109.5
H57A C57 H57B 109.5
O35 C57 H57C 109.5
H57A C57 H57C 109.5
H57B C57 H57C 109.5
C58 O36 H36C 109.5
O36 C58 H58A 109.5
O36 C58 H58B 109.5
H58A C58 H58B 109.5
O36 C58 H58C 109.5
H58A C58 H58C 109.5
H58B C58 H58C 109.5
O2 C1 C2 114.9(9)
O2 C1 H1A 108.5
C2 C1 H1A 108.5
O2 C1 H1B 108.5
C2 C1 H1B 108.5
H1A C1 H1B 107.5

loop_
_geom_bond_atom_site_label_1
_geom_bond_atom_site_label_2
_geom_bond_distance
Er1 O4 2.219(12)
Er1 O5 2.235(13)
Er1 O10 2.315(9)
Er1 O11 2.352(10)
Er1 O6 2.361(12)
Er1 O7 2.371(10)
Er1 N2 2.444(7)
Er1 N4 2.501(5)
Er1 Er2 3.7072(13)
Er2 O1 2.247(8)
Er2 O5 2.290(13)
Er2 O2 2.303(7)
Er2 O4 2.326(13)
Er2 O12 2.382(14)
Er2 O3 2.403(8)
Er2 N5 2.450(6)
Er2 N1 2.462(6)
Er2 Er3 3.7228(9)
Er3 O2 2.243(7)
Er3 O15 2.248(13)
Er3 O1 2.299(8)
Er3 O14 2.313(12)
Er3 O22 2.389(16)
Er3 O13 2.400(8)
Er3 N6 2.466(6)
Er3 N10 2.497(4)
Er3 Er4 3.7050(14)
Er4 O14 2.204(12)
Er4 O15 2.276(14)
Er4 O21 2.300(9)
Er4 O20 2.363(10)
Er4 O16 2.366(14)
Er4 O17 2.373(9)
Er4 N7 2.435(8)
Er4 N9 2.506(6)
O3 C4 1.42(2)
O3 H3 0.8400
O18 N8 1.182(11)
O8 N3 1.212(16)
O1 C29 1.480(9)
O2 C1 1.393(14)
O7 N3 1.247(15)
O20 C43 1.454(18)
O20 H20 0.8400
O17 N8 1.221(11)
O9 N3 1.213(15)
O19 N8 1.272(12)
O21 C46 1.434(18)
O21 H21 0.8400
O14 C50 1.40(2)
O15 C36 1.41(2)
O5 C8 1.38(2)
O12 C25 1.43(2)
O12 H12 0.8400
O10 C15 1.412(18)
O10 H10 0.8400
O4 C22 1.44(2)
O13 C32 1.39(2)
O13 H13A 0.8400
O6 C11 1.358(14)
O6 H6 0.8400
O11 C18 1.423(16)
O11 H11 0.8400
O16 C39 1.493(16)
O16 H16 0.8400
O22 C53 1.426(18)
O22 H22 0.8400
N1 C2 1.3900
N1 C3 1.3900
C2 C7 1.3900
C2 C1 1.460(14)
C7 C6 1.3900
C7 H7 0.9500
C6 C5 1.3900
C6 H4 0.9500
C5 C3 1.3900
C5 H5 0.9500
C3 C4 1.433(18)
N2 C9 1.3900
N2 C10 1.3900
C9 C14 1.3900
C9 C8 1.526(15)
C14 C13 1.3900
C14 H14 0.9500
C13 C12 1.3900
C13 H13 0.9500
C12 C10 1.3900
C12 H8 0.9500
C10 C11 1.438(9)
N4 C16 1.3900
N4 C17 1.3900
C16 C21 1.3900
C16 C15 1.489(17)
C21 C20 1.3900
C21 H1 0.9500
C20 C19 1.3900
C20 H2 0.9500
C19 C17 1.3900
C19 H19 0.9500
C17 C18 1.431(16)
N5 C23 1.3900
N5 C24 1.3900
C23 C28 1.3900
C23 C22 1.42(2)
C28 C27 1.3900
C28 H28 0.9500
C27 C26 1.3900
C27 H27 0.9500
C26 C24 1.3900
C26 H26 0.9500
C24 C25 1.427(16)
N6 C30 1.3900
N6 C31 1.3900
C30 C35 1.3900
C30 C29 1.483(7)
C35 C34 1.3900
C35 H35 0.9500
C34 C33 1.3900
C34 H34 0.9500
C33 C31 1.3900
C33 H33 0.9500
C31 C32 1.47(2)
N7 C38 1.3900
N7 C37 1.3900
C38 C40 1.3900
C38 C39 1.436(9)
C40 C41 1.3900
C40 H40 0.9500
C41 C42 1.3900
C41 H41 0.9500
C42 C37 1.3900
C42 H42 0.9500
C37 C36 1.40(2)
N9 C45 1.3900
N9 C44 1.3900
C45 C47 1.3900
C45 C46 1.42(2)
C47 C48 1.3900
C47 H47 0.9500
C48 C49 1.3900
C48 H48 0.9500
C49 C44 1.3900
C49 H49 0.9500
C44 C43 1.486(17)
N10 C52 1.3900
N10 C51 1.3900
C52 C54 1.3900
C52 C53 1.5856
C54 C55 1.3900
C54 H54 0.9500
C55 C56 1.3900
C55 H55 0.9500
C56 C51 1.3900
C56 H56 0.9500
C51 C50 1.515(16)
C53 H53A 0.9900
C53 H53B 0.9900
C39 H39A 0.9900
C39 H39B 0.9900
C22 H22A 0.9900
C22 H22B 0.9900
C46 H46A 0.9900
C46 H46B 0.9900
C36 H36A 0.9900
C36 H36B 0.9900
C8 H8A 0.9900
C8 H8B 0.9900
C11 H11A 0.9900
C11 H11B 0.9900
C15 H15A 0.9900
C15 H15B 0.9900
C4 H4A 0.9900
C4 H4B 0.9900
C32 H32A 0.9900
C32 H32B 0.9900
C43 H43A 0.9900
C43 H43B 0.9900
C29 H29A 0.9900
C29 H29B 0.9900
C25 H25A 0.9900
C25 H25B 0.9900
C50 H50A 0.9900
C50 H50B 0.9900
C18 H18A 0.9900
C18 H18B 0.9900
O23 N11 1.247(13)
O24 N11 1.1973
O25 N11 1.2505
O26 N12 1.2221
O27 N12 1.2230
O28 N12 1.2671
O29 N13 1.1408
O30 N13 1.1635
O31 N13 1.1901
O32 N14 1.2445
O33 N14 1.2028
O34 N14 1.1362
O35 C57 1.4021
O35 H35A 0.8400
C57 H57A 0.9800
C57 H57B 0.9800
C57 H57C 0.9800
O36 C58 1.28(3)
O36 H36C 0.8400
C58 H58A 0.9800
C58 H58B 0.9800
C58 H58C 0.9800
C1 H1A 0.9900
C1 H1B 0.9900

loop_
_geom_torsion_atom_site_label_1
_geom_torsion_atom_site_label_2
_geom_torsion_atom_site_label_3
_geom_torsion_atom_site_label_4
_geom_torsion
O4 Er1 Er2 O1 -79.2(6)
O5 Er1 Er2 O1 101.9(6)
O10 Er1 Er2 O1 178.4(4)
O11 Er1 Er2 O1 -48.9(4)
O6 Er1 Er2 O1 96.5(13)
O7 Er1 Er2 O1 21.9(4)
N2 Er1 Er2 O1 98.7(3)
N4 Er1 Er2 O1 -119.9(3)
O4 Er1 Er2 O5 178.9(8)
O10 Er1 Er2 O5 76.5(6)
O11 Er1 Er2 O5 -150.8(6)
O6 Er1 Er2 O5 -5.3(14)
O7 Er1 Er2 O5 -80.0(6)
N2 Er1 Er2 O5 -3.2(6)
N4 Er1 Er2 O5 138.2(6)
O4 Er1 Er2 O2 -148.8(6)
O5 Er1 Er2 O2 32.4(6)
O10 Er1 Er2 O2 108.9(3)
O11 Er1 Er2 O2 -118.4(3)
O6 Er1 Er2 O2 27.0(13)
O7 Er1 Er2 O2 -47.6(4)
N2 Er1 Er2 O2 29.2(3)
N4 Er1 Er2 O2 170.6(3)
O5 Er1 Er2 O4 -178.9(8)
O10 Er1 Er2 O4 -102.3(6)
O11 Er1 Er2 O4 30.4(6)
O6 Er1 Er2 O4 175.8(13)
O7 Er1 Er2 O4 101.2(6)
N2 Er1 Er2 O4 178.0(6)
N4 Er1 Er2 O4 -40.6(6)
O4 Er1 Er2 O12 17.6(15)
O5 Er1 Er2 O12 -161.3(13)
O10 Er1 Er2 O12 -84.7(14)
O11 Er1 Er2 O12 47.9(14)
O6 Er1 Er2 O12 -167(2)
O7 Er1 Er2 O12 118.7(14)
N2 Er1 Er2 O12 -164.4(14)
N4 Er1 Er2 O12 -23.0(14)
O4 Er1 Er2 O3 77.1(6)
O5 Er1 Er2 O3 -101.8(6)
O10 Er1 Er2 O3 -25.2(4)
O11 Er1 Er2 O3 107.4(4)
O6 Er1 Er2 O3 -107.1(13)
O7 Er1 Er2 O3 178.2(4)
N2 Er1 Er2 O3 -105.0(3)
N4 Er1 Er2 O3 36.5(3)
O4 Er1 Er2 N5 5.0(6)
O5 Er1 Er2 N5 -173.9(6)
O10 Er1 Er2 N5 -97.3(3)
O11 Er1 Er2 N5 35.4(3)
O6 Er1 Er2 N5 -179.2(13)
O7 Er1 Er2 N5 106.2(4)
N2 Er1 Er2 N5 -177.0(3)
N4 Er1 Er2 N5 -35.6(3)
O4 Er1 Er2 N1 136.2(6)
O5 Er1 Er2 N1 -42.6(6)
O10 Er1 Er2 N1 33.9(3)
O11 Er1 Er2 N1 166.6(3)
O6 Er1 Er2 N1 -48.0(13)
O7 Er1 Er2 N1 -122.6(4)
N2 Er1 Er2 N1 -45.8(3)
N4 Er1 Er2 N1 95.6(3)
O4 Er1 Er2 Er3 -112.2(5)
O5 Er1 Er2 Er3 69.0(6)
O10 Er1 Er2 Er3 145.5(3)
O11 Er1 Er2 Er3 -81.8(3)
O6 Er1 Er2 Er3 63.6(13)
O7 Er1 Er2 Er3 -11.0(3)
N2 Er1 Er2 Er3 65.8(2)
N4 Er1 Er2 Er3 -152.8(2)
O1 Er2 Er3 O2 -179.2(13)
O5 Er2 Er3 O2 -78.1(8)
O4 Er2 Er3 O2 -146.5(8)
O12 Er2 Er3 O2 81.3(8)
O3 Er2 Er3 O2 37.1(13)
N5 Er2 Er3 O2 138.8(7)
N1 Er2 Er3 O2 8.2(7)
Er1 Er2 Er3 O2 -110.1(7)
O1 Er2 Er3 O15 79.6(8)
O5 Er2 Er3 O15 -179.2(7)
O2 Er2 Er3 O15 -101.1(8)
O4 Er2 Er3 O15 112.4(5)
O12 Er2 Er3 O15 -19.8(6)
O3 Er2 Er3 O15 -64.0(11)
N5 Er2 Er3 O15 37.7(4)
N1 Er2 Er3 O15 -93.0(5)
Er1 Er2 Er3 O15 148.7(4)
O5 Er2 Er3 O1 101.1(8)
O2 Er2 Er3 O1 179.2(13)
O4 Er2 Er3 O1 32.8(8)
O12 Er2 Er3 O1 -99.4(8)
O3 Er2 Er3 O1 -143.6(13)
N5 Er2 Er3 O1 -42.0(7)
N1 Er2 Er3 O1 -172.6(8)
Er1 Er2 Er3 O1 69.1(7)
O1 Er2 Er3 O14 146.5(8)
O5 Er2 Er3 O14 -112.4(5)
O2 Er2 Er3 O14 -34.3(8)
O4 Er2 Er3 O14 179.2(6)
O12 Er2 Er3 O14 47.1(5)
O3 Er2 Er3 O14 2.9(11)
N5 Er2 Er3 O14 104.5(4)
N1 Er2 Er3 O14 -26.1(4)
Er1 Er2 Er3 O14 -144.4(3)
O1 Er2 Er3 O22 -80.0(9)
O5 Er2 Er3 O22 21.1(7)
O2 Er2 Er3 O22 99.2(9)
O4 Er2 Er3 O22 -47.2(6)
O12 Er2 Er3 O22 -179.4(8)
O3 Er2 Er3 O22 136.4(12)
N5 Er2 Er3 O22 -122.0(5)
N1 Er2 Er3 O22 107.4(6)
Er1 Er2 Er3 O22 -10.9(5)
O1 Er2 Er3 O13 -21.4(18)
O5 Er2 Er3 O13 79.7(17)
O2 Er2 Er3 O13 157.8(19)
O4 Er2 Er3 O13 11.3(17)
O12 Er2 Er3 O13 -120.9(17)
O3 Er2 Er3 O13 -165(2)
N5 Er2 Er3 O13 -63.4(17)
N1 Er2 Er3 O13 166.0(17)
Er1 Er2 Er3 O13 47.7(17)
O1 Er2 Er3 N6 -4.1(7)
O5 Er2 Er3 N6 97.0(5)
O2 Er2 Er3 N6 175.1(8)
O4 Er2 Er3 N6 28.7(5)
O12 Er2 Er3 N6 -103.5(5)
O3 Er2 Er3 N6 -147.7(11)
N5 Er2 Er3 N6 -46.1(4)
N1 Er2 Er3 N6 -176.7(5)
Er1 Er2 Er3 N6 65.0(3)
O1 Er2 Er3 N10 -138.7(7)
O5 Er2 Er3 N10 -37.6(4)
O2 Er2 Er3 N10 40.5(7)
O4 Er2 Er3 N10 -105.9(4)
O12 Er2 Er3 N10 121.9(4)
O3 Er2 Er3 N10 77.7(11)
N5 Er2 Er3 N10 179.3(3)
N1 Er2 Er3 N10 48.7(3)
Er1 Er2 Er3 N10 -69.60(10)
O1 Er2 Er3 Er4 112.2(7)
O5 Er2 Er3 Er4 -146.7(4)
O2 Er2 Er3 Er4 -68.6(7)
O4 Er2 Er3 Er4 144.9(4)
O12 Er2 Er3 Er4 12.7(4)
O3 Er2 Er3 Er4 -31.5(11)
N5 Er2 Er3 Er4 70.2(2)
N1 Er2 Er3 Er4 -60.4(3)
Er1 Er2 Er3 Er4 -178.74(3)
O2 Er3 Er4 O14 83.4(5)
O15 Er3 Er4 O14 -175.2(6)
O1 Er3 Er4 O14 151.7(5)
O22 Er3 Er4 O14 -10(2)
O13 Er3 Er4 O14 -74.5(5)
N6 Er3 Er4 O14 -134.1(5)
N10 Er3 Er4 O14 1.8(4)
Er2 Er3 Er4 O14 116.2(4)
O2 Er3 Er4 O15 -101.4(5)
O1 Er3 Er4 O15 -33.1(5)
O14 Er3 Er4 O15 175.2(6)
O22 Er3 Er4 O15 164.8(18)
O13 Er3 Er4 O15 100.7(5)
N6 Er3 Er4 O15 41.2(5)
N10 Er3 Er4 O15 177.0(5)
Er2 Er3 Er4 O15 -68.6(5)
O2 Er3 Er4 O21 -175.5(4)
O15 Er3 Er4 O21 -74.1(5)
O1 Er3 Er4 O21 -107.2(3)
O14 Er3 Er4 O21 101.1(5)
O22 Er3 Er4 O21 91(2)
O13 Er3 Er4 O21 26.6(4)
N6 Er3 Er4 O21 -33.0(3)
N10 Er3 Er4 O21 102.9(3)
Er2 Er3 Er4 O21 -142.8(2)
O2 Er3 Er4 O20 51.8(4)
O15 Er3 Er4 O20 153.1(5)
O1 Er3 Er4 O20 120.0(4)
O14 Er3 Er4 O20 -31.6(5)
O22 Er3 Er4 O20 -42(2)
O13 Er3 Er4 O20 -106.2(4)
N6 Er3 Er4 O20 -165.7(3)
N10 Er3 Er4 O20 -29.9(3)
Er2 Er3 Er4 O20 84.5(3)
O2 Er3 Er4 O16 -85.4(14)
O15 Er3 Er4 O16 15.9(15)
O1 Er3 Er4 O16 -17.1(14)
O14 Er3 Er4 O16 -168.8(13)
O22 Er3 Er4 O16 -179(2)
O13 Er3 Er4 O16 116.6(14)
N6 Er3 Er4 O16 57.1(14)
N10 Er3 Er4 O16 -167.1(14)
Er2 Er3 Er4 O16 -52.7(14)
O2 Er3 Er4 O17 -18.2(4)
O15 Er3 Er4 O17 83.2(6)
O1 Er3 Er4 O17 50.1(4)
O14 Er3 Er4 O17 -101.6(5)
O22 Er3 Er4 O17 -112(2)
O13 Er3 Er4 O17 -176.1(4)
N6 Er3 Er4 O17 124.4(4)
N10 Er3 Er4 O17 -99.8(3)
Er2 Er3 Er4 O17 14.6(3)
O2 Er3 Er4 N7 -94.7(3)
O15 Er3 Er4 N7 6.7(5)
O1 Er3 Er4 N7 -26.4(3)
O14 Er3 Er4 N7 -178.1(5)
O22 Er3 Er4 N7 171.5(19)
O13 Er3 Er4 N7 107.4(4)
N6 Er3 Er4 N7 47.8(3)
N10 Er3 Er4 N7 -176.3(3)
Er2 Er3 Er4 N7 -61.9(2)
O2 Er3 Er4 N9 122.1(3)
O15 Er3 Er4 N9 -136.5(5)
O1 Er3 Er4 N9 -169.6(3)
O14 Er3 Er4 N9 38.7(5)
O22 Er3 Er4 N9 28.3(19)
O13 Er3 Er4 N9 -35.8(4)
N6 Er3 Er4 N9 -95.3(3)
N10 Er3 Er4 N9 40.5(2)
Er2 Er3 Er4 N9 154.9(2)
O1 Er2 O3 C4 -149.3(15)
O5 Er2 O3 C4 86.8(15)
O2 Er2 O3 C4 -1.8(18)
O4 Er2 O3 C4 154.6(16)
O12 Er2 O3 C4 -72.2(15)
N5 Er2 O3 C4 -136.0(16)
N1 Er2 O3 C4 3.4(14)
Er1 Er2 O3 C4 120.6(15)
Er3 Er2 O3 C4 -29(2)
O5 Er2 O1 C29 90.1(11)
O2 Er2 O1 C29 173.0(9)
O4 Er2 O1 C29 22.0(11)
O12 Er2 O1 C29 -109.5(11)
O3 Er2 O1 C29 -33(2)
N5 Er2 O1 C29 -45.5(10)
N1 Er2 O1 C29 -175.9(7)
Er1 Er2 O1 C29 55.8(11)
Er3 Er2 O1 C29 173.5(16)
O5 Er2 O1 Er3 -83.4(7)
O2 Er2 O1 Er3 -0.5(8)
O4 Er2 O1 Er3 -151.4(7)
O12 Er2 O1 Er3 77.0(7)
O3 Er2 O1 Er3 153.9(9)
N5 Er2 O1 Er3 141.1(6)
N1 Er2 O1 Er3 10.6(11)
Er1 Er2 O1 Er3 -117.7(6)
O2 Er3 O1 C29 -172.9(9)
O15 Er3 O1 C29 87.6(11)
O14 Er3 O1 C29 132.1(9)
O22 Er3 O1 C29 -78.6(12)
O13 Er3 O1 C29 -0.5(16)
N6 Er3 O1 C29 2.3(10)
N10 Er3 O1 C29 -115.7(9)
Er4 Er3 O1 C29 106.1(10)
Er2 Er3 O1 C29 -173.3(17)
O2 Er3 O1 Er2 0.5(8)
O15 Er3 O1 Er2 -99.0(7)
O14 Er3 O1 Er2 -54.5(10)
O22 Er3 O1 Er2 94.7(8)
O13 Er3 O1 Er2 172.9(6)
N6 Er3 O1 Er2 175.7(8)
N10 Er3 O1 Er2 57.7(8)
Er4 Er3 O1 Er2 -80.6(6)
O15 Er3 O2 C1 -98.4(15)
O1 Er3 O2 C1 179.8(13)
O14 Er3 O2 C1 -29.8(14)
O22 Er3 O2 C1 101.3(15)
O13 Er3 O2 C1 15(3)
N6 Er3 O2 C1 173.2(12)
N10 Er3 O2 C1 38.5(14)
Er4 Er3 O2 C1 -63.6(14)
Er2 Er3 O2 C1 -179.8(19)
O15 Er3 O2 Er2 81.4(7)
O1 Er3 O2 Er2 -0.5(8)
O14 Er3 O2 Er2 149.9(7)
O22 Er3 O2 Er2 -78.9(7)
O13 Er3 O2 Er2 -165.4(12)
N6 Er3 O2 Er2 -7.0(12)
N10 Er3 O2 Er2 -141.7(6)
Er4 Er3 O2 Er2 116.2(6)
O1 Er2 O2 C1 -179.8(12)
O5 Er2 O2 C1 -78.0(14)
O4 Er2 O2 C1 -125.2(12)
O12 Er2 O2 C1 87.9(14)
O3 Er2 O2 C1 13.5(17)
N5 Er2 O2 C1 121.2(13)
N1 Er2 O2 C1 8.4(13)
Er1 Er2 O2 C1 -95.7(13)
Er3 Er2 O2 C1 179.8(18)
O1 Er2 O2 Er3 0.5(8)
O5 Er2 O2 Er3 102.2(7)
O4 Er2 O2 Er3 55.0(11)
O12 Er2 O2 Er3 -91.9(7)
O3 Er2 O2 Er3 -166.3(5)
N5 Er2 O2 Er3 -58.5(8)
N1 Er2 O2 Er3 -171.3(8)
Er1 Er2 O2 Er3 84.6(6)
O4 Er1 O7 N3 -87(2)
O5 Er1 O7 N3 -158(2)
O10 Er1 O7 N3 161.6(16)
O11 Er1 O7 N3 -4(2)
O6 Er1 O7 N3 70(2)
N2 Er1 O7 N3 132(2)
N4 Er1 O7 N3 -2(3)
Er2 Er1 O7 N3 -123(2)
O14 Er4 O20 C43 87(2)
O15 Er4 O20 C43 131.2(18)
O21 Er4 O20 C43 -7(2)
O16 Er4 O20 C43 -85(2)
O17 Er4 O20 C43 -179(2)
N7 Er4 O20 C43 -120.4(19)
N9 Er4 O20 C43 0.3(18)
Er3 Er4 O20 C43 105.2(19)
O14 Er4 O17 N8 110(2)
O15 Er4 O17 N8 180(2)
O21 Er4 O17 N8 -135.8(15)
O20 Er4 O17 N8 27.0(19)
O16 Er4 O17 N8 -48(2)
N7 Er4 O17 N8 -112(2)
N9 Er4 O17 N8 26(2)
Er3 Er4 O17 N8 145(2)
O14 Er4 O21 C46 -62.1(16)
O15 Er4 O21 C46 -131.1(17)
O20 Er4 O21 C46 25.6(18)
O16 Er4 O21 C46 96.5(16)
O17 Er4 O21 C46 -175.4(16)
N7 Er4 O21 C46 160.9(17)
N9 Er4 O21 C46 18.2(15)
Er3 Er4 O21 C46 -97.5(16)
O15 Er4 O14 C50 177.8(12)
O21 Er4 O14 C50 99.2(11)
O20 Er4 O14 C50 -27.8(11)
O16 Er4 O14 C50 -6.4(16)
O17 Er4 O14 C50 -101.9(11)
N7 Er4 O14 C50 -176.5(11)
N9 Er4 O14 C50 35.9(11)
Er3 Er4 O14 C50 -179.3(13)
O15 Er4 O14 Er3 -2.9(4)
O21 Er4 O14 Er3 -81.5(4)
O20 Er4 O14 Er3 151.4(4)
O16 Er4 O14 Er3 172.9(8)
O17 Er4 O14 Er3 77.4(4)
N7 Er4 O14 Er3 2.7(7)
N9 Er4 O14 Er3 -144.8(4)
O2 Er3 O14 C50 83.4(11)
O15 Er3 O14 C50 -177.7(11)
O1 Er3 O14 C50 133.9(11)
O22 Er3 O14 C50 -4.3(13)
O13 Er3 O14 C50 -80.6(12)
N6 Er3 O14 C50 -117.3(11)
N10 Er3 O14 C50 1.2(10)
Er4 Er3 O14 C50 179.3(13)
Er2 Er3 O14 C50 102.6(11)
O2 Er3 O14 Er4 -95.9(5)
O15 Er3 O14 Er4 3.0(4)
O1 Er3 O14 Er4 -45.4(8)
O22 Er3 O14 Er4 176.4(7)
O13 Er3 O14 Er4 100.1(5)
N6 Er3 O14 Er4 63.4(6)
N10 Er3 O14 Er4 -178.1(5)
Er2 Er3 O14 Er4 -76.8(4)
O2 Er3 O15 C36 -92.8(11)
O1 Er3 O15 C36 -23.7(11)
O14 Er3 O15 C36 -176.8(12)
O22 Er3 O15 C36 17.1(16)
O13 Er3 O15 C36 107.7(11)
N6 Er3 O15 C36 44.2(11)
N10 Er3 O15 C36 -178.2(9)
Er4 Er3 O15 C36 -173.9(14)
Er2 Er3 O15 C36 -57.7(11)
O2 Er3 O15 Er4 81.1(4)
O1 Er3 O15 Er4 150.3(5)
O14 Er3 O15 Er4 -2.9(4)
O22 Er3 O15 Er4 -169.0(12)
O13 Er3 O15 Er4 -78.3(5)
N6 Er3 O15 Er4 -141.9(4)
N10 Er3 O15 Er4 -4.3(7)
Er2 Er3 O15 Er4 116.2(4)
O14 Er4 O15 C36 177.1(11)
O21 Er4 O15 C36 -82.2(11)
O20 Er4 O15 C36 130.1(11)
O16 Er4 O15 C36 -0.7(12)
O17 Er4 O15 C36 81.7(11)
N7 Er4 O15 C36 1.3(10)
N9 Er4 O15 C36 -122.7(10)
Er3 Er4 O15 C36 174.2(13)
O14 Er4 O15 Er3 3.0(4)
O21 Er4 O15 Er3 103.6(5)
O20 Er4 O15 Er3 -44.1(9)
O16 Er4 O15 Er3 -174.9(5)
O17 Er4 O15 Er3 -92.4(6)
N7 Er4 O15 Er3 -172.9(6)
N9 Er4 O15 Er3 63.1(7)
O4 Er1 O5 C8 -178.3(13)
O10 Er1 O5 C8 82.4(12)
O11 Er1 O5 C8 -128.7(12)
O6 Er1 O5 C8 0.7(15)
O7 Er1 O5 C8 -82.0(13)
N2 Er1 O5 C8 -1.0(11)
N4 Er1 O5 C8 120.8(12)
Er2 Er1 O5 C8 -177.6(16)
O4 Er1 O5 Er2 -0.7(5)
O10 Er1 O5 Er2 -99.9(6)
O11 Er1 O5 Er2 48.9(10)
O6 Er1 O5 Er2 178.4(4)
O7 Er1 O5 Er2 95.7(6)
N2 Er1 O5 Er2 176.7(7)
N4 Er1 O5 Er2 -61.6(8)
O1 Er2 O5 C8 95.4(11)
O2 Er2 O5 C8 26.4(11)
O4 Er2 O5 C8 178.5(12)
O12 Er2 O5 C8 -15.5(17)
O3 Er2 O5 C8 -104.3(11)
N5 Er2 O5 C8 -173.5(9)
N1 Er2 O5 C8 -41.3(11)
Er1 Er2 O5 C8 177.8(15)
Er3 Er2 O5 C8 60.1(11)
O1 Er2 O5 Er1 -82.4(5)
O2 Er2 O5 Er1 -151.4(5)
O4 Er2 O5 Er1 0.7(5)
O12 Er2 O5 Er1 166.7(9)
O3 Er2 O5 Er1 77.9(5)
N5 Er2 O5 Er1 8.7(9)
N1 Er2 O5 Er1 140.9(5)
Er3 Er2 O5 Er1 -117.7(5)
O1 Er2 O12 C25 92.4(13)
O5 Er2 O12 C25 -154.7(12)
O2 Er2 O12 C25 162.3(13)
O4 Er2 O12 C25 7.9(15)
O3 Er2 O12 C25 -64.6(13)
N5 Er2 O12 C25 8.5(11)
N1 Er2 O12 C25 -128.1(13)
Er1 Er2 O12 C25 -5(2)
Er3 Er2 O12 C25 127.3(13)
O4 Er1 O10 C15 69.2(15)
O5 Er1 O10 C15 139.6(15)
O11 Er1 O10 C15 -17.8(17)
O6 Er1 O10 C15 -88.5(15)
O7 Er1 O10 C15 179.8(15)
N2 Er1 O10 C15 -151.1(15)
N4 Er1 O10 C15 -11.8(14)
Er2 Er1 O10 C15 104.7(14)
O5 Er1 O4 C22 -176.1(14)
O10 Er1 O4 C22 -97.8(13)
O11 Er1 O4 C22 30.4(13)
O6 Er1 O4 C22 5.7(19)
O7 Er1 O4 C22 104.8(13)
N2 Er1 O4 C22 -179.8(11)
N4 Er1 O4 C22 -33.8(13)
Er2 Er1 O4 C22 -176.8(16)
O5 Er1 O4 Er2 0.7(5)
O10 Er1 O4 Er2 78.9(5)
O11 Er1 O4 Er2 -152.9(5)
O6 Er1 O4 Er2 -177.5(8)
O7 Er1 O4 Er2 -78.4(5)
N2 Er1 O4 Er2 -3.1(9)
N4 Er1 O4 Er2 143.0(5)
O1 Er2 O4 C22 -82.0(12)
O5 Er2 O4 C22 176.2(13)
O2 Er2 O4 C22 -132.0(12)
O12 Er2 O4 C22 2.8(14)
O3 Er2 O4 C22 78.6(12)
N5 Er2 O4 C22 2.2(11)
N1 Er2 O4 C22 114.9(12)
Er1 Er2 O4 C22 176.9(15)
Er3 Er2 O4 C22 -100.3(12)
O1 Er2 O4 Er1 101.1(6)
O5 Er2 O4 Er1 -0.7(5)
O2 Er2 O4 Er1 51.1(9)
O12 Er2 O4 Er1 -174.1(5)
O3 Er2 O4 Er1 -98.3(5)
N5 Er2 O4 Er1 -174.7(7)
N1 Er2 O4 Er1 -62.0(7)
Er3 Er2 O4 Er1 82.8(5)
O2 Er3 O13 C32 162.6(19)
O15 Er3 O13 C32 -83(2)
O1 Er3 O13 C32 2(2)
O14 Er3 O13 C32 -151(2)
O22 Er3 O13 C32 76(2)
N6 Er3 O13 C32 -1(2)
N10 Er3 O13 C32 139(2)
Er4 Er3 O13 C32 -118(2)
Er2 Er3 O13 C32 18(3)
O4 Er1 O6 C11 170.5(9)
O5 Er1 O6 C11 -7.2(13)
O10 Er1 O6 C11 -84.8(10)
O11 Er1 O6 C11 145.1(11)
O7 Er1 O6 C11 70.9(10)
N2 Er1 O6 C11 -5.5(9)
N4 Er1 O6 C11 -149.2(10)
Er2 Er1 O6 C11 -3(2)
O4 Er1 O11 C18 -83.2(13)
O5 Er1 O11 C18 -129.8(12)
O10 Er1 O11 C18 9.4(16)
O6 Er1 O11 C18 87.2(13)
O7 Er1 O11 C18 -178.0(15)
N2 Er1 O11 C18 121.6(12)
N4 Er1 O11 C18 3.5(12)
Er2 Er1 O11 C18 -100.7(13)
O14 Er4 O16 C39 -170.7(7)
O15 Er4 O16 C39 4.0(13)
O21 Er4 O16 C39 82.2(10)
O20 Er4 O16 C39 -148.7(10)
O17 Er4 O16 C39 -74.8(10)
N7 Er4 O16 C39 1.9(8)
N9 Er4 O16 C39 146.2(10)
Er3 Er4 O16 C39 -8(2)
O2 Er3 O22 C53 -76.8(16)
O15 Er3 O22 C53 172.1(10)
O1 Er3 O22 C53 -146.5(17)
O14 Er3 O22 C53 9(2)
O13 Er3 O22 C53 80.8(16)
N6 Er3 O22 C53 144.4(17)
N10 Er3 O22 C53 3.7(14)
Er4 Er3 O22 C53 17(3)
Er2 Er3 O22 C53 -111.8(16)
Er1 O7 N3 O8 -12(3)
Er1 O7 N3 O9 169.1(18)
O1 Er2 N1 C2 -17.0(10)
O5 Er2 N1 C2 82.8(6)
O2 Er2 N1 C2 -5.7(7)
O4 Er2 N1 C2 137.9(6)
O12 Er2 N1 C2 -88.0(7)
O3 Er2 N1 C2 178.5(8)
N5 Er2 N1 C2 -134.4(5)
Er1 Er2 N1 C2 105.4(5)
Er3 Er2 N1 C2 -10.7(6)
O1 Er2 N1 C3 166.5(7)
O5 Er2 N1 C3 -93.7(6)
O2 Er2 N1 C3 177.8(7)
O4 Er2 N1 C3 -38.5(8)
O12 Er2 N1 C3 95.5(7)
O3 Er2 N1 C3 2.1(6)
N5 Er2 N1 C3 49.1(7)
Er1 Er2 N1 C3 -71.1(6)
Er3 Er2 N1 C3 172.8(5)
C3 N1 C2 C7 0.0
Er2 N1 C2 C7 -176.6(7)
C3 N1 C2 C1 179.6(12)
Er2 N1 C2 C1 3.0(11)
N1 C2 C7 C6 0.0
C1 C2 C7 C6 -179.6(13)
C2 C7 C6 C5 0.0
C7 C6 C5 C3 0.0
C6 C5 C3 N1 0.0
C6 C5 C3 C4 -176.4(14)
C2 N1 C3 C5 0.0
Er2 N1 C3 C5 176.4(8)
C2 N1 C3 C4 176.7(13)
Er2 N1 C3 C4 -6.9(13)
O4 Er1 N2 C9 2.9(8)
O5 Er1 N2 C9 -1.0(5)
O10 Er1 N2 C9 -84.7(5)
O11 Er1 N2 C9 142.6(5)
O6 Er1 N2 C9 -179.6(6)
O7 Er1 N2 C9 83.5(6)
N4 Er1 N2 C9 -132.8(5)
Er2 Er1 N2 C9 1.0(4)
O4 Er1 N2 C10 -177.8(6)
O5 Er1 N2 C10 178.3(6)
O10 Er1 N2 C10 94.6(6)
O11 Er1 N2 C10 -38.1(6)
O6 Er1 N2 C10 -0.2(5)
O7 Er1 N2 C10 -97.2(6)
N4 Er1 N2 C10 46.5(6)
Er2 Er1 N2 C10 -179.7(4)
C10 N2 C9 C14 0.0
Er1 N2 C9 C14 179.4(6)
C10 N2 C9 C8 -176.8(10)
Er1 N2 C9 C8 2.6(9)
N2 C9 C14 C13 0.0
C8 C9 C14 C13 176.5(11)
C9 C14 C13 C12 0.0
C14 C13 C12 C10 0.0
C13 C12 C10 N2 0.0
C13 C12 C10 C11 175.2(9)
C9 N2 C10 C12 0.0
Er1 N2 C10 C12 -179.3(6)
C9 N2 C10 C11 -175.8(8)
Er1 N2 C10 C11 4.9(8)
O4 Er1 N4 C16 -93.7(7)
O5 Er1 N4 C16 -37.2(9)
O10 Er1 N4 C16 5.3(7)
O11 Er1 N4 C16 -179.8(8)
O6 Er1 N4 C16 101.0(7)
O7 Er1 N4 C16 178.1(9)
N2 Er1 N4 C16 59.4(7)
Er2 Er1 N4 C16 -70.9(6)
O4 Er1 N4 C17 85.7(7)
O5 Er1 N4 C17 142.1(7)
O10 Er1 N4 C17 -175.3(9)
O11 Er1 N4 C17 -0.5(7)
O6 Er1 N4 C17 -79.6(7)
O7 Er1 N4 C17 -2.5(12)
N2 Er1 N4 C17 -121.2(7)
Er2 Er1 N4 C17 108.4(6)
C17 N4 C16 C21 0.0
Er1 N4 C16 C21 179.4(8)
C17 N4 C16 C15 -179.3(14)
Er1 N4 C16 C15 0.1(12)
N4 C16 C21 C20 0.0
C15 C16 C21 C20 179.3(15)
C16 C21 C20 C19 0.0
C21 C20 C19 C17 0.0
C20 C19 C17 N4 0.0
C20 C19 C17 C18 -177.0(13)
C16 N4 C17 C19 0.0
Er1 N4 C17 C19 -179.4(8)
C16 N4 C17 C18 177.2(12)
Er1 N4 C17 C18 -2.2(12)
O1 Er2 N5 C23 84.6(5)
O5 Er2 N5 C23 -13.1(7)
O2 Er2 N5 C23 138.8(5)
O4 Er2 N5 C23 -5.0(5)
O12 Er2 N5 C23 175.5(6)
O3 Er2 N5 C23 -90.0(5)
N1 Er2 N5 C23 -133.1(5)
Er1 Er2 N5 C23 -8.1(4)
Er3 Er2 N5 C23 107.6(4)
O1 Er2 N5 C24 -90.6(6)
O5 Er2 N5 C24 171.7(6)
O2 Er2 N5 C24 -36.5(7)
O4 Er2 N5 C24 179.7(7)
O12 Er2 N5 C24 0.2(6)
O3 Er2 N5 C24 94.7(6)
N1 Er2 N5 C24 51.6(6)
Er1 Er2 N5 C24 176.7(5)
Er3 Er2 N5 C24 -67.6(5)
C24 N5 C23 C28 0.0
Er2 N5 C23 C28 -175.4(6)
C24 N5 C23 C22 -177.1(14)
Er2 N5 C23 C22 7.5(12)
N5 C23 C28 C27 0.0
C22 C23 C28 C27 177.0(14)
C23 C28 C27 C26 0.0
C28 C27 C26 C24 0.0
C27 C26 C24 N5 0.0
C27 C26 C24 C25 -176.4(11)
C23 N5 C24 C26 0.0
Er2 N5 C24 C26 175.2(6)
C23 N5 C24 C25 176.7(10)
Er2 N5 C24 C25 -8.1(10)
O2 Er3 N6 C30 10.7(11)
O15 Er3 N6 C30 -83.0(7)
O1 Er3 N6 C30 4.0(7)
O14 Er3 N6 C30 -137.9(7)
O22 Er3 N6 C30 87.3(8)
O13 Er3 N6 C30 -178.3(9)
N10 Er3 N6 C30 131.1(6)
Er4 Er3 N6 C30 -105.5(7)
Er2 Er3 N6 C30 6.5(7)
O2 Er3 N6 C31 -176.2(8)
O15 Er3 N6 C31 90.1(7)
O1 Er3 N6 C31 177.1(8)
O14 Er3 N6 C31 35.2(9)
O22 Er3 N6 C31 -99.6(8)
O13 Er3 N6 C31 -5.3(8)
N10 Er3 N6 C31 -55.8(7)
Er4 Er3 N6 C31 67.6(7)
Er2 Er3 N6 C31 179.6(6)
C31 N6 C30 C35 0.0
Er3 N6 C30 C35 173.2(8)
C31 N6 C30 C29 177.1(11)
Er3 N6 C30 C29 -9.7(10)
N6 C30 C35 C34 0.0
C29 C30 C35 C34 -177.0(12)
C30 C35 C34 C33 0.0
C35 C34 C33 C31 0.0
C34 C33 C31 N6 0.0
C34 C33 C31 C32 176(2)
C30 N6 C31 C33 0.0
Er3 N6 C31 C33 -173.0(9)
C30 N6 C31 C32 -176.4(18)
Er3 N6 C31 C32 10.7(17)
O14 Er4 N7 C38 174.2(6)
O15 Er4 N7 C38 180.0(7)
O21 Er4 N7 C38 -95.1(6)
O20 Er4 N7 C38 37.3(8)
O16 Er4 N7 C38 -1.7(6)
O17 Er4 N7 C38 94.2(7)
N9 Er4 N7 C38 -49.8(7)
Er3 Er4 N7 C38 175.9(5)
O14 Er4 N7 C37 -7.2(7)
O15 Er4 N7 C37 -1.4(5)
O21 Er4 N7 C37 83.5(6)
O20 Er4 N7 C37 -144.1(6)
O16 Er4 N7 C37 176.9(6)
O17 Er4 N7 C37 -87.2(6)
N9 Er4 N7 C37 128.8(5)
Er3 Er4 N7 C37 -5.5(5)
C37 N7 C38 C40 0.0
Er4 N7 C38 C40 178.6(7)
C37 N7 C38 C39 -177.1(9)
Er4 N7 C38 C39 1.4(9)
N7 C38 C40 C41 0.0
C39 C38 C40 C41 177.1(9)
C38 C40 C41 C42 0.0
C40 C41 C42 C37 0.0
C41 C42 C37 N7 0.0
C41 C42 C37 C36 179.9(14)
C38 N7 C37 C42 0.0
Er4 N7 C37 C42 -178.6(7)
C38 N7 C37 C36 -179.9(13)
Er4 N7 C37 C36 1.5(11)
O14 Er4 N9 C45 95.7(7)
O15 Er4 N9 C45 40.5(9)
O21 Er4 N9 C45 -5.0(7)
O20 Er4 N9 C45 -178.5(8)
O16 Er4 N9 C45 -99.3(7)
O17 Er4 N9 C45 -177.1(8)
N7 Er4 N9 C45 -56.1(8)
Er3 Er4 N9 C45 74.1(6)
O14 Er4 N9 C44 -87.4(7)
O15 Er4 N9 C44 -142.7(7)
O21 Er4 N9 C44 171.9(9)
O20 Er4 N9 C44 -1.6(7)
O16 Er4 N9 C44 77.5(7)
O17 Er4 N9 C44 -0.2(11)
N7 Er4 N9 C44 120.7(7)
Er3 Er4 N9 C44 -109.0(6)
C44 N9 C45 C47 0.0
Er4 N9 C45 C47 176.9(8)
C44 N9 C45 C46 175.8(16)
Er4 N9 C45 C46 -7.3(15)
N9 C45 C47 C48 0.0
C46 C45 C47 C48 -175.3(18)
C45 C47 C48 C49 0.0
C47 C48 C49 C44 0.0
C48 C49 C44 N9 0.0
C48 C49 C44 C43 -179.6(17)
C45 N9 C44 C49 0.0
Er4 N9 C44 C49 -176.8(8)
C45 N9 C44 C43 179.6(16)
Er4 N9 C44 C43 2.8(16)
O2 Er3 N10 C52 88.1(4)
O15 Er3 N10 C52 179.6(4)
O1 Er3 N10 C52 35.1(4)
O14 Er3 N10 C52 178.2(3)
O22 Er3 N10 C52 -6.5(6)
O13 Er3 N10 C52 -100.9(4)
N6 Er3 N10 C52 -55.7(3)
Er2 Er3 N10 C52 65.66(8)
O2 Er3 N10 C51 -87.7(4)
O15 Er3 N10 C51 3.8(4)
O1 Er3 N10 C51 -140.7(4)
O14 Er3 N10 C51 2.3(2)
O22 Er3 N10 C51 177.7(6)
O13 Er3 N10 C51 83.3(4)
N6 Er3 N10 C51 128.5(3)
Er4 Er3 N10 C51 1.25(8)
C51 N10 C52 C54 0.0
Er3 N10 C52 C54 -175.75(9)
C51 N10 C52 C53 -175.2
N10 C52 C54 C55 0.0
C53 C52 C54 C55 175.0
C52 C54 C55 C56 0.0
C54 C55 C56 C51 0.0
C55 C56 C51 N10 0.0
C55 C56 C51 C50 -178.9(9)
C52 N10 C51 C56 0.0
Er3 N10 C51 C56 175.91(9)
C52 N10 C51 C50 179.0(8)
Er3 N10 C51 C50 -5.1(8)
Er4 O17 N8 O18 170.6(16)
Er4 O17 N8 O19 -13(3)
Er3 O22 C53 C52 -0.7(17)
C54 C52 C53 O22 179.6(9)
N10 C52 C53 O22 -5.3(9)
N7 C38 C39 O16 0.1(10)
C40 C38 C39 O16 -177.0(7)
Er4 O16 C39 C38 -1.8(12)
C28 C23 C22 O4 177.6(10)
N5 C23 C22 O4 -5.4(19)
Er1 O4 C22 C23 177.0(11)
Er2 O4 C22 C23 1(2)
N9 C45 C46 O21 21(2)
C47 C45 C46 O21 -163.6(12)
Er4 O21 C46 C45 -29(3)
C42 C37 C36 O15 179.7(9)
N7 C37 C36 O15 -0.4(17)
Er3 O15 C36 C37 172.2(10)
Er4 O15 C36 C37 -1.0(18)
Er1 O5 C8 C9 2.5(17)
Er2 O5 C8 C9 -174.9(8)
N2 C9 C8 O5 -3.2(15)
C14 C9 C8 O5 -179.8(9)
Er1 O6 C11 C10 9.8(13)
C12 C10 C11 O6 176.0(7)
N2 C10 C11 O6 -8.6(10)
Er1 O10 C15 C16 16(2)
C21 C16 C15 O10 172.2(11)
N4 C16 C15 O10 -8.5(18)
Er2 O3 C4 C3 -8(2)
C5 C3 C4 O3 -174.7(11)
N1 C3 C4 O3 8.7(19)
Er3 O13 C32 C31 7(3)
C33 C31 C32 O13 173.3(15)
N6 C31 C32 O13 -11(3)
Er4 O20 C43 C44 1(3)
C49 C44 C43 O20 177.4(12)
N9 C44 C43 O20 -2(2)
Er2 O1 C29 C30 180.0(9)
Er3 O1 C29 C30 -7.6(14)
N6 C30 C29 O1 10.7(12)
C35 C30 C29 O1 -172.3(9)
C26 C24 C25 O12 -169.6(9)
N5 C24 C25 O12 13.9(15)
Er2 O12 C25 C24 -15.3(17)
Er4 O14 C50 C51 175.0(8)
Er3 O14 C50 C51 -4.2(18)
C56 C51 C50 O14 -175.1(8)
N10 C51 C50 O14 6.0(16)
Er1 O11 C18 C17 -5.7(19)
C19 C17 C18 O11 -178.4(10)
N4 C17 C18 O11 4.6(17)
Er3 O2 C1 C2 169.7(10)
Er2 O2 C1 C2 -10(2)
N1 C2 C1 O2 3.9(18)
C7 C2 C1 O2 -176.5(11)
